data_1575271
loop_
_publ_author_name
'Riffle, Jared R.'
'Jowers, Cash L.'
'Luna, Sarah'
'Smith, Mark D.'
'Peryshkov, Dmitry V.'

_publ_section_title
;
 Non-spectator behavior of a neutral phosphine ligand driven by a
 redox-active boron cluster.
;
_journal_issue 35
_journal_name_full 'Chemical science'
_journal_page_first 15997
_journal_page_last 16003
_journal_paper_doi 10.1039/d5sc04058b
_journal_volume 16
_journal_year 2025
_chemical_formula_moiety 'C26 H61 B20 Cu P3, C24 H20 B'
_chemical_formula_sum 'C50 H81 B21 Cu P3'
_chemical_formula_weight 1065.60
_space_group_crystal_system triclinic
_space_group_IT_number 2
_space_group_name_Hall '-P 1'
_space_group_name_H-M_alt 'P -1'
_atom_sites_solution_hydrogens mixed
_atom_sites_solution_primary dual
_atom_sites_solution_secondary difmap
_audit_creation_date 2024-06-24
_audit_creation_method
;
Olex2 1.5
(compiled 2024.02.16 svn.r378c4104 for OlexSys, GUI svn.r6928)
;
_audit_update_record
;
2025-05-23 deposited with the CCDC.	2025-07-30 downloaded from the CCDC.
;
_cell_angle_alpha 88.786(2)
_cell_angle_beta 72.0100(10)
_cell_angle_gamma 88.6540(10)
_cell_formula_units_Z 2
_cell_length_a 12.4794(5)
_cell_length_b 14.7895(6)
_cell_length_c 16.1380(6)
_cell_measurement_reflns_used 9936
_cell_measurement_temperature 100(2)
_cell_measurement_theta_max 28.99
_cell_measurement_theta_min 2.25
_cell_volume 2831.79(19)
_computing_cell_refinement 'SAINT+ Ver. 8.40B (Bruker, 2019)'
_computing_data_collection 'Bruker APEX3 v2019.1-0 (Bruker, 2019)'
_computing_data_reduction 'SAINT+ Ver. 8.40B (Bruker, 2019)'
_computing_molecular_graphics 'OLEX2 (Dolomanov et al., 2009)'
_computing_publication_material 'OLEX2 (Dolomanov et al., 2009)'
_computing_structure_refinement 'XL (Sheldrick, 2015)'
_computing_structure_solution 'XT (Sheldrick, 2015)'
_diffrn_ambient_temperature 100(2)
_diffrn_detector PHOTON-II
_diffrn_detector_area_resol_mean 7.39
_diffrn_detector_type 'area detector'
_diffrn_measured_fraction_theta_full 0.999
_diffrn_measured_fraction_theta_max 0.993
_diffrn_measurement_device 'three-circle diffractometer'
_diffrn_measurement_device_type 'Bruker D8 Quest'
_diffrn_measurement_method '\w and \f scans'
_diffrn_radiation_monochromator 'mirror optics'
_diffrn_radiation_probe x-ray
_diffrn_radiation_type MoK\a
_diffrn_radiation_wavelength 0.71073
_diffrn_reflns_av_R_equivalents 0.0808
_diffrn_reflns_av_unetI/netI 0.0562
_diffrn_reflns_Laue_measured_fraction_full 0.999
_diffrn_reflns_Laue_measured_fraction_max 0.993
_diffrn_reflns_limit_h_max 17
_diffrn_reflns_limit_h_min -17
_diffrn_reflns_limit_k_max 20
_diffrn_reflns_limit_k_min -20
_diffrn_reflns_limit_l_max 22
_diffrn_reflns_limit_l_min -22
_diffrn_reflns_number 95360
_diffrn_reflns_point_group_measured_fraction_full 0.999
_diffrn_reflns_point_group_measured_fraction_max 0.993
_diffrn_reflns_theta_full 25.242
_diffrn_reflns_theta_max 29.174
_diffrn_reflns_theta_min 1.817
_diffrn_source 'microfocus sealed X-ray tube'
_diffrn_source_current 1.0
_diffrn_source_power 0.05
_diffrn_source_type 'Incoatec I\ms'
_diffrn_source_voltage 50.0
_diffrn_standards_number 0
_exptl_absorpt_coefficient_mu 0.507
_exptl_absorpt_correction_T_max 0.4925
_exptl_absorpt_correction_T_min 0.4136
_exptl_absorpt_correction_type multi-scan
_exptl_absorpt_process_details
;
SADABS-2016/2 (Bruker,2016/2) was used for absorption correction.
wR2(int) was 0.1416 before and 0.0701 after correction.
The Ratio of minimum to maximum transmission is 0.8398.
The \l/2 correction factor is Not present.
;
_exptl_crystal_colour orange
_exptl_crystal_colour_primary orange
_exptl_crystal_density_diffrn 1.250
_exptl_crystal_description plate
_exptl_crystal_F_000 1120
_exptl_crystal_size_max 0.42
_exptl_crystal_size_mid 0.26
_exptl_crystal_size_min 0.2
_refine_diff_density_max 0.668
_refine_diff_density_min -0.689
_refine_diff_density_rms 0.076
_refine_ls_extinction_method none
_refine_ls_goodness_of_fit_ref 1.103
_refine_ls_hydrogen_treatment mixed
_refine_ls_matrix_type full
_refine_ls_number_parameters 802
_refine_ls_number_reflns 15211
_refine_ls_number_restraints 16
_refine_ls_restrained_S_all 1.103
_refine_ls_R_factor_all 0.0672
_refine_ls_R_factor_gt 0.0465
_refine_ls_shift/su_max 0.001
_refine_ls_shift/su_mean 0.000
_refine_ls_structure_factor_coef Fsqd
_refine_ls_weighting_details 'w=1/[\s^2^(Fo^2^)+(0.0566P)^2^+0.6862P] where P=(Fo^2^+2Fc^2^)/3'
_refine_ls_weighting_scheme calc
_refine_ls_wR_factor_gt 0.1140
_refine_ls_wR_factor_ref 0.1233
_reflns_Friedel_coverage 0.000
_reflns_number_gt 11618
_reflns_number_total 15211
_reflns_threshold_expression 'I > 2\s(I)'
_cod_data_source_file d5sc04058b2.cif
_cod_data_source_block clj2113
_cod_depositor_comments
;
The following automatic conversions were performed:

data item '_diffrn_radiation_probe' value 'X-ray' was changed to
'x-ray' in accordance with the
/home/data/users/saulius/crontab/automatic-downloads/rss-feeds/RSC/lib/dictionaries/cif_core.dic
dictionary named 'cif_core.dic' version 2.4.2 last updated on
2011-04-26.

Automatic conversion script
Id: cif_fix_values 8170 2020-07-09 18:12:32Z antanas 

 Adding full bibliography for 1575269--1575273.cif.
;
_cod_database_code 1575271
_shelx_shelxl_version_number 2019/3
_shelx_space_group_comment
;
The symmetry employed for this shelxl refinement is uniquely defined
by the following loop, which should always be used as a source of
symmetry information in preference to the above space-group names.
They are only intended as comments.
;
_shelx_estimated_absorpt_t_max 0.905
_shelx_estimated_absorpt_t_min 0.815
_olex2_refinement_description
;
1. Fixed Uiso
 At 1.2 times of:
  All C(H) groups
 At 1.5 times of:
  All C(H,H,H) groups
2. Restrained distances
 C33A-C31A \\sim C33B-C31B \\sim C34A-C31A \\sim C34B-C31B \\sim C32A-C31A
\\sim C32B-C31B
 with sigma of 0.01
 P3-C31A \\sim P3-C31B
 with sigma of 0.007
3. Uiso/Uaniso restraints and constraints
Uanis(C31A) = Uanis(C31B)
4. Others
 Sof(C31B)=Sof(C32B)=Sof(H32D)=Sof(H32E)=Sof(H32F)=Sof(C33B)=Sof(H33D)=
 Sof(H33E)=Sof(H33F)=Sof(C34B)=Sof(H34D)=Sof(H34E)=Sof(H34F)=1-FVAR(1)
 Sof(C31A)=Sof(C32A)=Sof(H32A)=Sof(H32B)=Sof(H32C)=Sof(C33A)=Sof(H33A)=
 Sof(H33B)=Sof(H33C)=Sof(C34A)=Sof(H34A)=Sof(H34B)=Sof(H34C)=FVAR(1)
5.a Aromatic/amide H refined with riding coordinates:
 C12(H12), C13(H13), C14(H14), C15(H15), C16(H16), C42(H42), C43(H43),
 C44(H44), C45(H45), C46(H46), C52(H52), C53(H53), C54(H54), C55(H55), C56(H56),
  C62(H62), C63(H63), C64(H64), C65(H65), C66(H66), C72(H72), C73(H73),
 C74(H74), C75(H75), C76(H76)
5.b Idealised Me refined as rotating group:
 C22(H22A,H22B,H22C), C23(H23A,H23B,H23C), C24(H24A,H24B,H24C), C26(H26A,H26B,
 H26C), C27(H27A,H27B,H27C), C28(H28A,H28B,H28C), C32A(H32A,H32B,H32C),
 C33A(H33A,H33B,H33C), C34A(H34A,H34B,H34C), C32B(H32D,H32E,H32F), C33B(H33D,
 H33E,H33F), C34B(H34D,H34E,H34F), C36(H36A,H36B,H36C), C37(H37A,H37B,H37C),
 C38(H38A,H38B,H38C)
;
_olex2_submission_special_instructions 'No special instructions were received'

loop_
_space_group_symop_operation_xyz
'x, y, z'
'-x, -y, -z'

loop_
_atom_site_label
_atom_site_type_symbol
_atom_site_fract_x
_atom_site_fract_y
_atom_site_fract_z
_atom_site_U_iso_or_equiv
_atom_site_adp_type
_atom_site_occupancy
_atom_site_site_symmetry_order
_atom_site_calc_flag
_atom_site_refinement_flags_posn
_atom_site_refinement_flags_adp
_atom_site_refinement_flags_occupancy
_atom_site_disorder_assembly
_atom_site_disorder_group
Cu1 Cu 0.23053(2) 0.23229(2) 0.76019(2) 0.01755(7) Uani 1 1 d . . . . .
P1 P 0.33459(4) 0.10817(3) 0.77598(3) 0.01624(10) Uani 1 1 d . . . . .
P2 P 0.16956(4) 0.27686(3) 0.89859(3) 0.01652(10) Uani 1 1 d . . . . .
P3 P 0.20501(4) 0.21189(3) 0.63098(3) 0.01793(11) Uani 1 1 d D . . . .
C1 C 0.29611(15) 0.08782(12) 0.89637(12) 0.0176(4) Uani 1 1 d . . . . .
C2 C 0.21145(15) 0.17909(13) 0.96163(12) 0.0180(4) Uani 1 1 d . . . . .
C3 C 0.26991(15) 0.02404(13) 0.72131(12) 0.0186(4) Uani 1 1 d . . . . .
C4 C 0.20894(16) 0.08423(13) 0.63275(12) 0.0194(4) Uani 1 1 d . . . . .
C11 C 0.48512(15) 0.08379(14) 0.73712(12) 0.0211(4) Uani 1 1 d . . . . .
C12 C 0.55421(16) 0.15399(15) 0.69566(13) 0.0257(4) Uani 1 1 d . . . . .
H12 H 0.522355 0.211772 0.689571 0.031 Uiso 1 1 calc R U . . .
C13 C 0.67033(18) 0.13970(18) 0.66296(15) 0.0373(6) Uani 1 1 d . . . . .
H13 H 0.717491 0.187572 0.633925 0.045 Uiso 1 1 calc R U . . .
C14 C 0.71664(18) 0.0568(2) 0.67259(15) 0.0414(7) Uani 1 1 d . . . . .
H14 H 0.795850 0.047396 0.649959 0.050 Uiso 1 1 calc R U . . .
C15 C 0.64882(18) -0.01351(18) 0.71509(14) 0.0354(6) Uani 1 1 d . . . . .
H15 H 0.681673 -0.070660 0.721931 0.042 Uiso 1 1 calc R U . . .
C16 C 0.53312(17) -0.00052(15) 0.74762(13) 0.0267(4) Uani 1 1 d . . . . .
H16 H 0.486560 -0.048607 0.776915 0.032 Uiso 1 1 calc R U . . .
C21 C 0.26419(16) 0.37823(13) 0.89367(13) 0.0219(4) Uani 1 1 d . . . . .
C22 C 0.20431(18) 0.46202(14) 0.87059(15) 0.0290(5) Uani 1 1 d . . . . .
H22A H 0.177929 0.448842 0.820956 0.044 Uiso 1 1 calc R U . . .
H22B H 0.256869 0.512351 0.855244 0.044 Uiso 1 1 calc R U . . .
H22C H 0.139784 0.478531 0.920780 0.044 Uiso 1 1 calc R U . . .
C23 C 0.37064(16) 0.36400(14) 0.81535(13) 0.0246(4) Uani 1 1 d . . . . .
H23A H 0.411573 0.309637 0.825442 0.037 Uiso 1 1 calc R U . . .
H23B H 0.419136 0.416611 0.808258 0.037 Uiso 1 1 calc R U . . .
H23C H 0.349008 0.356682 0.762471 0.037 Uiso 1 1 calc R U . . .
C24 C 0.29822(18) 0.39962(14) 0.97459(14) 0.0292(5) Uani 1 1 d . . . . .
H24A H 0.230651 0.403429 1.025473 0.044 Uiso 1 1 calc R U . . .
H24B H 0.337109 0.457509 0.965685 0.044 Uiso 1 1 calc R U . . .
H24C H 0.348633 0.351594 0.984327 0.044 Uiso 1 1 calc R U . . .
C25 C 0.01541(15) 0.30321(13) 0.95665(12) 0.0200(4) Uani 1 1 d . . . . .
C26 C -0.02968(16) 0.37230(13) 0.90133(13) 0.0235(4) Uani 1 1 d . . . . .
H26A H -0.112174 0.370856 0.919776 0.035 Uiso 1 1 calc R U . . .
H26B H 0.000213 0.356591 0.839649 0.035 Uiso 1 1 calc R U . . .
H26C H -0.005586 0.433142 0.909597 0.035 Uiso 1 1 calc R U . . .
C27 C -0.00442(17) 0.34109(14) 1.04805(13) 0.0264(4) Uani 1 1 d . . . . .
H27A H 0.026839 0.298683 1.082416 0.040 Uiso 1 1 calc R U . . .
H27B H -0.085501 0.349315 1.076776 0.040 Uiso 1 1 calc R U . . .
H27C H 0.032738 0.399463 1.043353 0.040 Uiso 1 1 calc R U . . .
C28 C -0.05391(15) 0.21751(13) 0.96025(13) 0.0214(4) Uani 1 1 d . . . . .
H28A H -0.134420 0.232805 0.983011 0.032 Uiso 1 1 calc R U . . .
H28B H -0.034279 0.172102 0.998503 0.032 Uiso 1 1 calc R U . . .
H28C H -0.037114 0.193146 0.901514 0.032 Uiso 1 1 calc R U . . .
C31A C 0.3183(3) 0.2642(3) 0.5352(2) 0.0221(5) Uani 0.592(3) 1 d D . P A 1
C32A C 0.2835(3) 0.2743(3) 0.4517(2) 0.0273(8) Uani 0.592(3) 1 d D . P A 1
H32A H 0.260782 0.215439 0.436583 0.041 Uiso 0.592(3) 1 calc R U P A 1
H32B H 0.347323 0.296401 0.403780 0.041 Uiso 0.592(3) 1 calc R U P A 1
H32C H 0.220131 0.317484 0.461566 0.041 Uiso 0.592(3) 1 calc R U P A 1
C33A C 0.4303(3) 0.2099(2) 0.5091(2) 0.0251(8) Uani 0.592(3) 1 d D . P A 1
H33A H 0.455114 0.199459 0.560562 0.038 Uiso 0.592(3) 1 calc R U P A 1
H33B H 0.487541 0.244032 0.464990 0.038 Uiso 0.592(3) 1 calc R U P A 1
H33C H 0.419342 0.151668 0.485280 0.038 Uiso 0.592(3) 1 calc R U P A 1
C34A C 0.3450(3) 0.3584(2) 0.5629(2) 0.0293(9) Uani 0.592(3) 1 d D . P A 1
H34A H 0.275415 0.394816 0.582450 0.044 Uiso 0.592(3) 1 calc R U P A 1
H34B H 0.398693 0.388673 0.513134 0.044 Uiso 0.592(3) 1 calc R U P A 1
H34C H 0.377861 0.351279 0.610522 0.044 Uiso 0.592(3) 1 calc R U P A 1
C31B C 0.3215(5) 0.2520(4) 0.5313(3) 0.0221(5) Uani 0.408(3) 1 d D . P A 2
C32B C 0.3457(4) 0.1982(3) 0.4477(3) 0.0265(12) Uani 0.408(3) 1 d D . P A 2
H32D H 0.377340 0.138620 0.455967 0.040 Uiso 0.408(3) 1 calc R U P A 2
H32E H 0.399767 0.230689 0.399874 0.040 Uiso 0.408(3) 1 calc R U P A 2
H32F H 0.275510 0.190568 0.433602 0.040 Uiso 0.408(3) 1 calc R U P A 2
C33B C 0.4261(4) 0.2538(4) 0.5616(3) 0.0261(12) Uani 0.408(3) 1 d D . P A 2
H33D H 0.411779 0.294000 0.611532 0.039 Uiso 0.408(3) 1 calc R U P A 2
H33E H 0.490149 0.275961 0.513968 0.039 Uiso 0.408(3) 1 calc R U P A 2
H33F H 0.443231 0.192559 0.578848 0.039 Uiso 0.408(3) 1 calc R U P A 2
C34B C 0.2940(5) 0.3504(3) 0.5131(4) 0.0301(13) Uani 0.408(3) 1 d D . P A 2
H34D H 0.229791 0.352404 0.490158 0.045 Uiso 0.408(3) 1 calc R U P A 2
H34E H 0.359543 0.377237 0.470156 0.045 Uiso 0.408(3) 1 calc R U P A 2
H34F H 0.274933 0.384543 0.567237 0.045 Uiso 0.408(3) 1 calc R U P A 2
C35 C 0.06042(16) 0.24917(14) 0.62520(13) 0.0227(4) Uani 1 1 d . . . . .
C36 C 0.05640(19) 0.35320(14) 0.63192(15) 0.0302(5) Uani 1 1 d . . . . .
H36A H 0.082709 0.370739 0.680473 0.045 Uiso 1 1 calc R U . . .
H36B H -0.021186 0.375268 0.642041 0.045 Uiso 1 1 calc R U . . .
H36C H 0.105126 0.379662 0.577527 0.045 Uiso 1 1 calc R U . . .
C37 C -0.03025(17) 0.21509(15) 0.70722(14) 0.0286(5) Uani 1 1 d . . . . .
H37A H -0.037324 0.149501 0.703978 0.043 Uiso 1 1 calc R U . . .
H37B H -0.102585 0.244872 0.711090 0.043 Uiso 1 1 calc R U . . .
H37C H -0.008699 0.229146 0.758926 0.043 Uiso 1 1 calc R U . . .
C38 C 0.03265(18) 0.22326(16) 0.54228(14) 0.0307(5) Uani 1 1 d . . . . .
H38A H 0.073684 0.262466 0.493672 0.046 Uiso 1 1 calc R U . . .
H38B H -0.048533 0.230764 0.552060 0.046 Uiso 1 1 calc R U . . .
H38C H 0.055136 0.160064 0.528359 0.046 Uiso 1 1 calc R U . . .
B1 B 0.15884(17) 0.07153(14) 0.95439(14) 0.0174(4) Uani 1 1 d . . . . .
H1 H 0.1010(16) 0.0661(13) 0.9201(13) 0.016(5) Uiso 1 1 d . . . . .
B2 B 0.26762(18) -0.01218(15) 0.95152(15) 0.0196(4) Uani 1 1 d . . . . .
H2 H 0.2693(18) -0.0740(15) 0.9156(14) 0.024(6) Uiso 1 1 d . . . . .
B3 B 0.38976(18) 0.04864(16) 0.94768(14) 0.0206(4) Uani 1 1 d . . . . .
H3 H 0.4732(18) 0.0286(14) 0.9069(13) 0.022(5) Uiso 1 1 d . . . . .
B4 B 0.35355(17) 0.16660(15) 0.94866(14) 0.0196(4) Uani 1 1 d . . . . .
H4 H 0.4142(16) 0.2116(13) 0.9097(13) 0.013(5) Uiso 1 1 d . . . . .
B5 B 0.13011(18) 0.12927(15) 1.05576(14) 0.0197(4) Uani 1 1 d . . . . .
H5 H 0.051(2) 0.1552(15) 1.0854(15) 0.032(6) Uiso 1 1 d . . . . .
B6 B 0.16301(18) 0.01230(16) 1.05087(15) 0.0211(4) Uani 1 1 d . . . . .
H6 H 0.0996(18) -0.0328(15) 1.0822(14) 0.028(6) Uiso 1 1 d . . . . .
B7 B 0.30720(18) -0.00083(16) 1.04710(15) 0.0215(4) Uani 1 1 d . . . . .
H7 H 0.3361(17) -0.0591(14) 1.0756(13) 0.020(5) Uiso 1 1 d . . . . .
B8 B 0.36227(18) 0.10981(16) 1.04525(15) 0.0218(4) Uani 1 1 d . . . . .
H8 H 0.4328(17) 0.1265(14) 1.0705(13) 0.021(5) Uiso 1 1 d . . . . .
B9 B 0.25208(18) 0.18922(15) 1.05306(14) 0.0204(4) Uani 1 1 d . . . . .
H9 H 0.2441(17) 0.2567(14) 1.0804(13) 0.020(5) Uiso 1 1 d . . . . .
B10 B 0.22305(18) 0.08515(16) 1.11090(15) 0.0214(4) Uani 1 1 d . . . . .
H10 H 0.2001(19) 0.0838(15) 1.1792(15) 0.031(6) Uiso 1 1 d . . . . .
B11 B 0.33641(19) 0.02394(16) 0.61003(15) 0.0227(5) Uani 1 1 d . . . . .
H11 H 0.4122(19) 0.0564(15) 0.5869(14) 0.027(6) Uiso 1 1 d . . . . .
B12 B 0.32582(19) -0.07540(15) 0.67885(16) 0.0230(5) Uani 1 1 d . . . . .
H12A H 0.3998(17) -0.0999(14) 0.6887(13) 0.021(5) Uiso 1 1 d . . . . .
B13 B 0.19052(18) -0.06693(15) 0.75794(15) 0.0206(4) Uani 1 1 d . . . . .
H13A H 0.1696(17) -0.0849(14) 0.8259(14) 0.020(5) Uiso 1 1 d . . . . .
B14 B 0.12843(18) 0.03636(15) 0.73144(14) 0.0196(4) Uani 1 1 d . . . . .
H14A H 0.0777(17) 0.0804(14) 0.7800(14) 0.022(5) Uiso 1 1 d . . . . .
B15 B 0.2378(2) 0.01287(17) 0.54979(15) 0.0263(5) Uani 1 1 d . . . . .
H15A H 0.2581(19) 0.0413(16) 0.4852(15) 0.032(6) Uiso 1 1 d . . . . .
B16 B 0.3071(2) -0.08471(16) 0.57500(16) 0.0257(5) Uani 1 1 d . . . . .
H16A H 0.3717(19) -0.1205(16) 0.5249(15) 0.033(6) Uiso 1 1 d . . . . .
B17 B 0.2138(2) -0.14025(16) 0.66718(16) 0.0241(5) Uani 1 1 d . . . . .
H17 H 0.2134(18) -0.2116(15) 0.6778(14) 0.026(6) Uiso 1 1 d . . . . .
B18 B 0.0886(2) -0.07184(16) 0.70313(16) 0.0237(5) Uani 1 1 d . . . . .
H18 H 0.010(2) -0.0958(16) 0.7327(15) 0.037(7) Uiso 1 1 d . . . . .
B19 B 0.1028(2) 0.01940(16) 0.62863(15) 0.0242(5) Uani 1 1 d . . . . .
H19 H 0.0320(19) 0.0524(15) 0.6159(14) 0.029(6) Uiso 1 1 d . . . . .
B20 B 0.1602(2) -0.08771(17) 0.58937(16) 0.0263(5) Uani 1 1 d . . . . .
H20 H 0.1283(19) -0.1258(16) 0.5459(15) 0.035(6) Uiso 1 1 d . . . . .
C41 C 0.27825(17) 0.53856(14) 0.37122(13) 0.0253(4) Uani 1 1 d . . . . .
C42 C 0.3440(2) 0.60283(17) 0.39451(15) 0.0370(6) Uani 1 1 d . . . . .
H42 H 0.415342 0.616762 0.354228 0.044 Uiso 1 1 calc R U . . .
C43 C 0.3102(2) 0.64709(18) 0.47346(16) 0.0465(7) Uani 1 1 d . . . . .
H43 H 0.358365 0.689750 0.486267 0.056 Uiso 1 1 calc R U . . .
C44 C 0.2066(2) 0.62948(17) 0.53370(15) 0.0376(5) Uani 1 1 d . . . . .
H44 H 0.182268 0.660542 0.587417 0.045 Uiso 1 1 calc R U . . .
C45 C 0.13942(18) 0.56589(15) 0.51414(14) 0.0288(5) Uani 1 1 d . . . . .
H45 H 0.068530 0.552141 0.555104 0.035 Uiso 1 1 calc R U . . .
C46 C 0.17482(16) 0.52176(14) 0.43482(13) 0.0235(4) Uani 1 1 d . . . . .
H46 H 0.126754 0.478235 0.423150 0.028 Uiso 1 1 calc R U . . .
C51 C 0.34045(15) 0.57258(13) 0.19914(12) 0.0210(4) Uani 1 1 d . . . . .
C52 C 0.38563(17) 0.55377(14) 0.11046(13) 0.0250(4) Uani 1 1 d . . . . .
H52 H 0.408563 0.493310 0.094084 0.030 Uiso 1 1 calc R U . . .
C53 C 0.39865(17) 0.61892(15) 0.04524(14) 0.0275(4) Uani 1 1 d . . . . .
H53 H 0.429276 0.602318 -0.014088 0.033 Uiso 1 1 calc R U . . .
C54 C 0.36724(17) 0.70811(14) 0.06607(14) 0.0258(4) Uani 1 1 d . . . . .
H54 H 0.376584 0.753157 0.021676 0.031 Uiso 1 1 calc R U . . .
C55 C 0.32199(19) 0.73005(15) 0.15293(14) 0.0298(5) Uani 1 1 d . . . . .
H55 H 0.299899 0.790771 0.168791 0.036 Uiso 1 1 calc R U . . .
C56 C 0.30876(18) 0.66314(14) 0.21725(14) 0.0273(4) Uani 1 1 d . . . . .
H56 H 0.276575 0.679890 0.276402 0.033 Uiso 1 1 calc R U . . .
C61 C 0.21419(17) 0.43022(13) 0.26524(13) 0.0230(4) Uani 1 1 d . . . . .
C62 C 0.2025(2) 0.33813(16) 0.28741(16) 0.0366(5) Uani 1 1 d . . . . .
H62 H 0.260854 0.308059 0.304142 0.044 Uiso 1 1 calc R U . . .
C63 C 0.1100(2) 0.28856(16) 0.28619(16) 0.0401(6) Uani 1 1 d . . . . .
H63 H 0.106113 0.226269 0.302243 0.048 Uiso 1 1 calc R U . . .
C64 C 0.0242(2) 0.32904(17) 0.26194(14) 0.0357(5) Uani 1 1 d . . . . .
H64 H -0.039362 0.295511 0.260940 0.043 Uiso 1 1 calc R U . . .
C65 C 0.03220(18) 0.41947(16) 0.23903(14) 0.0317(5) Uani 1 1 d . . . . .
H65 H -0.026699 0.448707 0.222320 0.038 Uiso 1 1 calc R U . . .
C66 C 0.12519(16) 0.46824(14) 0.24008(13) 0.0240(4) Uani 1 1 d . . . . .
H66 H 0.128632 0.530225 0.222954 0.029 Uiso 1 1 calc R U . . .
C71 C 0.43197(18) 0.42676(16) 0.26048(14) 0.0309(5) Uani 1 1 d . . . . .
C72 C 0.50540(19) 0.43059(18) 0.31066(16) 0.0384(6) Uani 1 1 d . . . . .
H72 H 0.489579 0.472833 0.356606 0.046 Uiso 1 1 calc R U . . .
C73 C 0.6014(2) 0.3744(2) 0.29565(19) 0.0500(7) Uani 1 1 d . . . . .
H73 H 0.649655 0.379939 0.330630 0.060 Uiso 1 1 calc R U . . .
C74 C 0.6262(2) 0.3114(2) 0.23062(19) 0.0556(8) Uani 1 1 d . . . . .
H74 H 0.691213 0.273379 0.220453 0.067 Uiso 1 1 calc R U . . .
C75 C 0.5558(2) 0.3043(2) 0.18078(17) 0.0533(8) Uani 1 1 d . . . . .
H75 H 0.571800 0.260871 0.135854 0.064 Uiso 1 1 calc R U . . .
C76 C 0.4609(2) 0.36047(17) 0.19568(15) 0.0398(6) Uani 1 1 d . . . . .
H76 H 0.413293 0.353711 0.160340 0.048 Uiso 1 1 calc R U . . .
B21 B 0.31758(19) 0.49164(16) 0.27485(15) 0.0241(5) Uani 1 1 d . . . . .

loop_
_atom_site_aniso_label
_atom_site_aniso_U_11
_atom_site_aniso_U_22
_atom_site_aniso_U_33
_atom_site_aniso_U_23
_atom_site_aniso_U_13
_atom_site_aniso_U_12
Cu1 0.01936(12) 0.01691(12) 0.01640(12) -0.00060(9) -0.00565(9) 0.00136(9)
P1 0.0150(2) 0.0164(2) 0.0172(2) 0.00030(18) -0.00486(18) -0.00052(18)
P2 0.0173(2) 0.0152(2) 0.0172(2) -0.00133(18) -0.00551(18) 0.00082(18)
P3 0.0198(2) 0.0181(2) 0.0156(2) 0.00050(18) -0.00524(19) 0.00211(19)
C1 0.0180(8) 0.0169(9) 0.0181(9) -0.0004(7) -0.0060(7) 0.0021(7)
C2 0.0175(8) 0.0180(9) 0.0180(9) -0.0016(7) -0.0049(7) 0.0002(7)
C3 0.0172(8) 0.0168(9) 0.0214(9) -0.0006(7) -0.0052(7) -0.0005(7)
C4 0.0228(9) 0.0202(9) 0.0156(9) -0.0014(7) -0.0066(7) 0.0022(8)
C11 0.0152(8) 0.0305(11) 0.0168(9) -0.0021(8) -0.0038(7) 0.0013(8)
C12 0.0207(9) 0.0345(12) 0.0212(10) -0.0059(9) -0.0049(8) -0.0065(8)
C13 0.0199(10) 0.0589(17) 0.0294(12) -0.0153(11) -0.0002(9) -0.0132(10)
C14 0.0161(10) 0.0754(19) 0.0324(13) -0.0259(13) -0.0057(9) 0.0041(11)
C15 0.0275(11) 0.0565(16) 0.0257(11) -0.0169(11) -0.0140(9) 0.0198(11)
C16 0.0246(10) 0.0357(12) 0.0210(10) -0.0043(9) -0.0090(8) 0.0076(9)
C21 0.0238(9) 0.0165(9) 0.0252(10) -0.0009(8) -0.0071(8) -0.0034(8)
C22 0.0300(11) 0.0176(10) 0.0384(13) 0.0031(9) -0.0091(9) -0.0020(8)
C23 0.0241(10) 0.0201(10) 0.0280(11) 0.0027(8) -0.0058(8) -0.0054(8)
C24 0.0343(11) 0.0230(11) 0.0326(12) -0.0050(9) -0.0129(10) -0.0062(9)
C25 0.0186(9) 0.0198(10) 0.0212(10) -0.0013(8) -0.0056(7) 0.0020(7)
C26 0.0225(9) 0.0207(10) 0.0269(10) -0.0008(8) -0.0074(8) 0.0037(8)
C27 0.0275(10) 0.0259(11) 0.0238(10) -0.0074(8) -0.0051(8) 0.0047(8)
C28 0.0176(9) 0.0225(10) 0.0235(10) 0.0011(8) -0.0054(8) -0.0002(7)
C31A 0.0228(10) 0.0226(15) 0.0184(10) 0.0012(9) -0.0026(8) -0.0011(9)
C32A 0.0323(19) 0.0291(19) 0.0199(17) 0.0058(14) -0.0071(15) -0.0046(15)
C33A 0.0227(16) 0.0273(19) 0.0239(18) 0.0030(15) -0.0052(14) -0.0026(14)
C34A 0.035(2) 0.0249(19) 0.0272(19) 0.0024(15) -0.0077(16) -0.0075(15)
C31B 0.0228(10) 0.0226(15) 0.0184(10) 0.0012(9) -0.0026(8) -0.0011(9)
C32B 0.030(3) 0.026(3) 0.020(2) 0.002(2) -0.003(2) 0.005(2)
C33B 0.024(2) 0.022(3) 0.028(3) 0.003(2) -0.001(2) -0.004(2)
C34B 0.038(3) 0.019(3) 0.028(3) 0.009(2) -0.003(2) 0.002(2)
C35 0.0223(9) 0.0243(10) 0.0230(10) 0.0010(8) -0.0097(8) 0.0045(8)
C36 0.0356(12) 0.0240(11) 0.0328(12) 0.0003(9) -0.0139(10) 0.0082(9)
C37 0.0225(10) 0.0317(12) 0.0294(11) 0.0003(9) -0.0056(9) 0.0077(9)
C38 0.0321(11) 0.0361(12) 0.0298(12) -0.0005(9) -0.0188(10) 0.0036(9)
B1 0.0153(9) 0.0174(10) 0.0191(10) 0.0012(8) -0.0049(8) -0.0018(8)
B2 0.0204(10) 0.0170(10) 0.0229(11) 0.0025(8) -0.0092(9) 0.0006(8)
B3 0.0196(10) 0.0239(11) 0.0201(11) 0.0008(9) -0.0090(9) 0.0020(9)
B4 0.0170(10) 0.0203(11) 0.0221(11) 0.0001(9) -0.0072(8) -0.0003(8)
B5 0.0192(10) 0.0223(11) 0.0182(10) 0.0014(8) -0.0067(8) 0.0001(9)
B6 0.0197(10) 0.0234(11) 0.0209(11) 0.0035(9) -0.0073(9) -0.0018(9)
B7 0.0221(10) 0.0232(11) 0.0209(11) 0.0024(9) -0.0092(9) 0.0011(9)
B8 0.0208(10) 0.0251(12) 0.0207(11) 0.0001(9) -0.0081(9) 0.0001(9)
B9 0.0219(10) 0.0213(11) 0.0203(11) -0.0011(9) -0.0097(9) 0.0003(9)
B10 0.0219(10) 0.0254(12) 0.0194(11) 0.0003(9) -0.0101(9) -0.0008(9)
B11 0.0236(11) 0.0196(11) 0.0222(11) -0.0024(9) -0.0032(9) 0.0030(9)
B12 0.0249(11) 0.0153(10) 0.0283(12) -0.0021(9) -0.0074(9) 0.0023(9)
B13 0.0214(10) 0.0191(11) 0.0222(11) 0.0017(9) -0.0078(9) -0.0036(8)
B14 0.0198(10) 0.0205(11) 0.0189(10) -0.0013(8) -0.0065(8) -0.0010(8)
B15 0.0336(12) 0.0255(12) 0.0193(11) -0.0053(9) -0.0077(10) 0.0059(10)
B16 0.0290(12) 0.0205(11) 0.0254(12) -0.0052(9) -0.0054(10) 0.0033(9)
B17 0.0284(11) 0.0179(11) 0.0272(12) -0.0038(9) -0.0100(10) -0.0012(9)
B18 0.0240(11) 0.0228(11) 0.0263(12) -0.0036(9) -0.0100(9) -0.0031(9)
B19 0.0268(11) 0.0262(12) 0.0223(11) -0.0059(9) -0.0113(9) 0.0016(9)
B20 0.0334(12) 0.0237(12) 0.0252(12) -0.0064(9) -0.0138(10) 0.0023(10)
C41 0.0288(10) 0.0253(11) 0.0252(10) 0.0065(8) -0.0133(9) -0.0072(8)
C42 0.0405(13) 0.0451(14) 0.0252(11) 0.0055(10) -0.0086(10) -0.0232(11)
C43 0.0649(17) 0.0477(16) 0.0293(13) 0.0019(11) -0.0161(12) -0.0330(14)
C44 0.0528(15) 0.0359(13) 0.0234(11) -0.0017(10) -0.0100(11) -0.0109(11)
C45 0.0311(11) 0.0306(12) 0.0253(11) 0.0040(9) -0.0096(9) -0.0033(9)
C46 0.0245(10) 0.0235(10) 0.0253(10) 0.0042(8) -0.0120(8) -0.0041(8)
C51 0.0178(9) 0.0244(10) 0.0208(10) 0.0009(8) -0.0058(7) -0.0045(8)
C52 0.0314(11) 0.0203(10) 0.0246(10) -0.0003(8) -0.0106(9) -0.0004(8)
C53 0.0295(11) 0.0298(11) 0.0219(10) 0.0001(9) -0.0062(9) -0.0002(9)
C54 0.0268(10) 0.0229(10) 0.0268(11) 0.0064(8) -0.0074(9) -0.0035(8)
C55 0.0369(12) 0.0211(11) 0.0307(12) -0.0007(9) -0.0096(10) 0.0018(9)
C56 0.0322(11) 0.0258(11) 0.0217(10) -0.0012(8) -0.0048(9) 0.0005(9)
C61 0.0277(10) 0.0205(10) 0.0185(9) 0.0010(8) -0.0036(8) -0.0035(8)
C62 0.0406(13) 0.0251(12) 0.0449(14) 0.0047(10) -0.0146(11) -0.0025(10)
C63 0.0554(16) 0.0217(11) 0.0403(14) 0.0003(10) -0.0096(12) -0.0130(11)
C64 0.0404(13) 0.0395(14) 0.0245(11) -0.0052(10) -0.0041(10) -0.0208(11)
C65 0.0307(11) 0.0403(13) 0.0255(11) -0.0018(10) -0.0099(9) -0.0080(10)
C66 0.0251(10) 0.0232(10) 0.0221(10) 0.0006(8) -0.0049(8) -0.0044(8)
C71 0.0291(11) 0.0338(12) 0.0288(11) 0.0152(9) -0.0082(9) -0.0035(9)
C72 0.0318(12) 0.0471(15) 0.0363(13) 0.0233(11) -0.0115(10) -0.0108(11)
C73 0.0337(13) 0.0655(19) 0.0528(17) 0.0367(15) -0.0180(12) -0.0082(13)
C74 0.0406(15) 0.067(2) 0.0483(17) 0.0290(15) -0.0008(13) 0.0171(14)
C75 0.0584(17) 0.0579(18) 0.0332(14) 0.0155(13) -0.0022(13) 0.0267(15)
C76 0.0438(14) 0.0425(15) 0.0301(12) 0.0079(11) -0.0085(11) 0.0152(11)
B21 0.0266(11) 0.0228(12) 0.0251(12) 0.0058(9) -0.0110(9) -0.0041(9)

loop_
_atom_type_symbol
_atom_type_description
_atom_type_scat_dispersion_real
_atom_type_scat_dispersion_imag
_atom_type_scat_source
C C 0.0033 0.0016 'International Tables Vol C Tables 4.2.6.8 and 6.1.1.4'
H H 0.0000 0.0000 'International Tables Vol C Tables 4.2.6.8 and 6.1.1.4'
B B 0.0013 0.0007 'International Tables Vol C Tables 4.2.6.8 and 6.1.1.4'
Cu Cu 0.3201 1.2651 'International Tables Vol C Tables 4.2.6.8 and 6.1.1.4'
P P 0.1023 0.0942 'International Tables Vol C Tables 4.2.6.8 and 6.1.1.4'

loop_
_geom_angle_atom_site_label_1
_geom_angle_atom_site_label_2
_geom_angle_atom_site_label_3
_geom_angle
_geom_angle_site_symmetry_1
_geom_angle_site_symmetry_3
_geom_angle_publ_flag
P2 Cu1 P1 99.308(19) . . ?
P3 Cu1 P1 103.281(19) . . ?
P3 Cu1 P2 151.60(2) . . ?
C1 P1 Cu1 104.94(6) . . ?
C1 P1 C3 112.31(9) . . ?
C3 P1 Cu1 98.33(6) . . ?
C11 P1 Cu1 131.95(7) . . ?
C11 P1 C1 103.81(8) . . ?
C11 P1 C3 105.23(8) . . ?
C2 P2 Cu1 103.90(6) . . ?
C2 P2 C21 110.20(8) . . ?
C21 P2 Cu1 100.87(6) . . ?
C25 P2 Cu1 122.24(6) . . ?
C25 P2 C2 106.39(8) . . ?
C25 P2 C21 112.68(9) . . ?
C4 P3 Cu1 97.60(6) . . ?
C4 P3 C31A 113.70(15) . . ?
C4 P3 C31B 108.0(2) . . ?
C4 P3 C35 107.24(9) . . ?
C31A P3 Cu1 114.16(14) . . ?
C31B P3 Cu1 116.68(19) . . ?
C31B P3 C35 111.4(2) . . ?
C35 P3 Cu1 114.46(6) . . ?
C35 P3 C31A 109.17(15) . . ?
C2 C1 P1 114.08(11) . . ?
B1 C1 P1 119.10(12) . . ?
B1 C1 C2 59.47(11) . . ?
B1 C1 B3 114.05(15) . . ?
B1 C1 B4 109.52(14) . . ?
B2 C1 P1 127.94(13) . . ?
B2 C1 C2 110.17(14) . . ?
B2 C1 B1 64.26(12) . . ?
B2 C1 B3 62.63(12) . . ?
B2 C1 B4 113.12(14) . . ?
B3 C1 P1 123.52(13) . . ?
B3 C1 C2 108.06(13) . . ?
B3 C1 B4 62.42(12) . . ?
B4 C1 P1 112.99(13) . . ?
B4 C1 C2 57.69(10) . . ?
C1 C2 P2 116.29(11) . . ?
B1 C2 P2 118.30(11) . . ?
B1 C2 C1 56.53(10) . . ?
B4 C2 P2 116.06(13) . . ?
B4 C2 C1 58.59(11) . . ?
B4 C2 B1 107.75(14) . . ?
B5 C2 P2 127.26(13) . . ?
B5 C2 C1 106.06(14) . . ?
B5 C2 B1 62.38(12) . . ?
B5 C2 B4 112.19(14) . . ?
B5 C2 B9 62.26(12) . . ?
B9 C2 P2 125.40(13) . . ?
B9 C2 C1 107.87(13) . . ?
B9 C2 B1 112.14(15) . . ?
B9 C2 B4 63.13(12) . . ?
P1 C3 C4 111.24(11) . . ?
B11 C3 P1 110.99(13) . . ?
B11 C3 C4 55.24(10) . . ?
B12 C3 P1 127.27(13) . . ?
B12 C3 C4 106.18(13) . . ?
B12 C3 B11 63.93(13) . . ?
B12 C3 B14 113.29(15) . . ?
B13 C3 P1 132.92(14) . . ?
B13 C3 C4 106.20(13) . . ?
B13 C3 B11 113.50(15) . . ?
B13 C3 B12 64.02(13) . . ?
B13 C3 B14 63.82(12) . . ?
B14 C3 P1 118.29(12) . . ?
B14 C3 C4 55.23(10) . . ?
B14 C3 B11 104.36(14) . . ?
P3 C4 C3 116.68(10) . . ?
B11 C4 P3 121.11(13) . . ?
B11 C4 C3 54.51(11) . . ?
B14 C4 P3 113.77(12) . . ?
B14 C4 C3 54.44(10) . . ?
B14 C4 B11 103.00(14) . . ?
B15 C4 P3 129.24(14) . . ?
B15 C4 C3 105.47(14) . . ?
B15 C4 B11 63.65(13) . . ?
B15 C4 B14 113.30(16) . . ?
B15 C4 B19 64.09(13) . . ?
B19 C4 P3 124.57(13) . . ?
B19 C4 C3 105.03(14) . . ?
B19 C4 B11 112.36(15) . . ?
B19 C4 B14 63.84(13) . . ?
C12 C11 P1 116.87(15) . . ?
C12 C11 C16 119.59(18) . . ?
C16 C11 P1 123.54(16) . . ?
C11 C12 H12 120.0 . . ?
C11 C12 C13 120.0(2) . . ?
C13 C12 H12 120.0 . . ?
C12 C13 H13 119.9 . . ?
C14 C13 C12 120.2(2) . . ?
C14 C13 H13 119.9 . . ?
C13 C14 H14 119.8 . . ?
C13 C14 C15 120.5(2) . . ?
C15 C14 H14 119.8 . . ?
C14 C15 H15 120.0 . . ?
C14 C15 C16 120.1(2) . . ?
C16 C15 H15 120.0 . . ?
C11 C16 H16 120.1 . . ?
C15 C16 C11 119.7(2) . . ?
C15 C16 H16 120.1 . . ?
C22 C21 P2 107.51(13) . . ?
C22 C21 C23 105.60(17) . . ?
C22 C21 C24 107.95(16) . . ?
C23 C21 P2 106.99(13) . . ?
C24 C21 P2 118.52(14) . . ?
C24 C21 C23 109.54(16) . . ?
C21 C22 H22A 109.5 . . ?
C21 C22 H22B 109.5 . . ?
C21 C22 H22C 109.5 . . ?
H22A C22 H22B 109.5 . . ?
H22A C22 H22C 109.5 . . ?
H22B C22 H22C 109.5 . . ?
C21 C23 H23A 109.5 . . ?
C21 C23 H23B 109.5 . . ?
C21 C23 H23C 109.5 . . ?
H23A C23 H23B 109.5 . . ?
H23A C23 H23C 109.5 . . ?
H23B C23 H23C 109.5 . . ?
C21 C24 H24A 109.5 . . ?
C21 C24 H24B 109.5 . . ?
C21 C24 H24C 109.5 . . ?
H24A C24 H24B 109.5 . . ?
H24A C24 H24C 109.5 . . ?
H24B C24 H24C 109.5 . . ?
C26 C25 P2 109.34(13) . . ?
C27 C25 P2 112.73(13) . . ?
C27 C25 C26 109.28(15) . . ?
C27 C25 C28 111.11(16) . . ?
C28 C25 P2 109.27(12) . . ?
C28 C25 C26 104.80(15) . . ?
C25 C26 H26A 109.5 . . ?
C25 C26 H26B 109.5 . . ?
C25 C26 H26C 109.5 . . ?
H26A C26 H26B 109.5 . . ?
H26A C26 H26C 109.5 . . ?
H26B C26 H26C 109.5 . . ?
C25 C27 H27A 109.5 . . ?
C25 C27 H27B 109.5 . . ?
C25 C27 H27C 109.5 . . ?
H27A C27 H27B 109.5 . . ?
H27A C27 H27C 109.5 . . ?
H27B C27 H27C 109.5 . . ?
C25 C28 H28A 109.5 . . ?
C25 C28 H28B 109.5 . . ?
C25 C28 H28C 109.5 . . ?
H28A C28 H28B 109.5 . . ?
H28A C28 H28C 109.5 . . ?
H28B C28 H28C 109.5 . . ?
C32A C31A P3 113.5(3) . . ?
C32A C31A C34A 109.4(3) . . ?
C33A C31A P3 113.5(3) . . ?
C33A C31A C32A 105.9(3) . . ?
C33A C31A C34A 106.4(3) . . ?
C34A C31A P3 107.9(3) . . ?
C31A C32A H32A 109.5 . . ?
C31A C32A H32B 109.5 . . ?
C31A C32A H32C 109.5 . . ?
H32A C32A H32B 109.5 . . ?
H32A C32A H32C 109.5 . . ?
H32B C32A H32C 109.5 . . ?
C31A C33A H33A 109.5 . . ?
C31A C33A H33B 109.5 . . ?
C31A C33A H33C 109.5 . . ?
H33A C33A H33B 109.5 . . ?
H33A C33A H33C 109.5 . . ?
H33B C33A H33C 109.5 . . ?
C31A C34A H34A 109.5 . . ?
C31A C34A H34B 109.5 . . ?
C31A C34A H34C 109.5 . . ?
H34A C34A H34B 109.5 . . ?
H34A C34A H34C 109.5 . . ?
H34B C34A H34C 109.5 . . ?
C32B C31B P3 118.1(4) . . ?
C32B C31B C33B 110.5(5) . . ?
C32B C31B C34B 109.3(4) . . ?
C33B C31B P3 104.3(4) . . ?
C33B C31B C34B 106.5(5) . . ?
C34B C31B P3 107.4(4) . . ?
C31B C32B H32D 109.5 . . ?
C31B C32B H32E 109.5 . . ?
C31B C32B H32F 109.5 . . ?
H32D C32B H32E 109.5 . . ?
H32D C32B H32F 109.5 . . ?
H32E C32B H32F 109.5 . . ?
C31B C33B H33D 109.5 . . ?
C31B C33B H33E 109.5 . . ?
C31B C33B H33F 109.5 . . ?
H33D C33B H33E 109.5 . . ?
H33D C33B H33F 109.5 . . ?
H33E C33B H33F 109.5 . . ?
C31B C34B H34D 109.5 . . ?
C31B C34B H34E 109.5 . . ?
C31B C34B H34F 109.5 . . ?
H34D C34B H34E 109.5 . . ?
H34D C34B H34F 109.5 . . ?
H34E C34B H34F 109.5 . . ?
C36 C35 P3 105.84(13) . . ?
C37 C35 P3 109.14(13) . . ?
C37 C35 C36 105.46(17) . . ?
C37 C35 C38 110.85(17) . . ?
C38 C35 P3 116.14(14) . . ?
C38 C35 C36 108.77(16) . . ?
C35 C36 H36A 109.5 . . ?
C35 C36 H36B 109.5 . . ?
C35 C36 H36C 109.5 . . ?
H36A C36 H36B 109.5 . . ?
H36A C36 H36C 109.5 . . ?
H36B C36 H36C 109.5 . . ?
C35 C37 H37A 109.5 . . ?
C35 C37 H37B 109.5 . . ?
C35 C37 H37C 109.5 . . ?
H37A C37 H37B 109.5 . . ?
H37A C37 H37C 109.5 . . ?
H37B C37 H37C 109.5 . . ?
C35 C38 H38A 109.5 . . ?
C35 C38 H38B 109.5 . . ?
C35 C38 H38C 109.5 . . ?
H38A C38 H38B 109.5 . . ?
H38A C38 H38C 109.5 . . ?
H38B C38 H38C 109.5 . . ?
C1 B1 C2 64.00(11) . . ?
C1 B1 H1 118.0(11) . . ?
C1 B1 B2 57.80(11) . . ?
C1 B1 B5 108.10(14) . . ?
C1 B1 B6 104.91(14) . . ?
C2 B1 H1 117.8(11) . . ?
C2 B1 B2 108.71(14) . . ?
C2 B1 B5 57.52(11) . . ?
C2 B1 B6 105.20(14) . . ?
B2 B1 H1 123.7(11) . . ?
B5 B1 H1 124.0(11) . . ?
B5 B1 B2 106.77(14) . . ?
B6 B1 H1 128.7(11) . . ?
B6 B1 B2 58.88(12) . . ?
B6 B1 B5 59.16(12) . . ?
C1 B2 B1 57.95(11) . . ?
C1 B2 H2 119.3(11) . . ?
C1 B2 B3 59.12(12) . . ?
C1 B2 B6 105.88(15) . . ?
C1 B2 B7 106.47(15) . . ?
B1 B2 H2 118.2(11) . . ?
B3 B2 B1 106.25(15) . . ?
B3 B2 H2 123.6(11) . . ?
B6 B2 B1 59.94(12) . . ?
B6 B2 H2 123.2(12) . . ?
B6 B2 B3 108.03(15) . . ?
B6 B2 B7 60.73(12) . . ?
B7 B2 B1 107.86(15) . . ?
B7 B2 H2 126.9(11) . . ?
B7 B2 B3 59.97(12) . . ?
C1 B3 B2 58.25(11) . . ?
C1 B3 H3 117.4(11) . . ?
C1 B3 B4 59.62(11) . . ?
C1 B3 B7 105.80(15) . . ?
C1 B3 B8 107.00(15) . . ?
B2 B3 H3 122.5(11) . . ?
B2 B3 B4 107.36(14) . . ?
B4 B3 H3 116.9(11) . . ?
B7 B3 B2 59.99(12) . . ?
B7 B3 H3 128.6(11) . . ?
B7 B3 B4 108.19(16) . . ?
B8 B3 B2 108.52(16) . . ?
B8 B3 H3 124.4(11) . . ?
B8 B3 B4 60.25(12) . . ?
B8 B3 B7 60.60(13) . . ?
C1 B4 B3 57.95(11) . . ?
C1 B4 H4 118.3(10) . . ?
C1 B4 B8 104.90(15) . . ?
C1 B4 B9 107.92(15) . . ?
C2 B4 C1 63.72(11) . . ?
C2 B4 B3 109.31(15) . . ?
C2 B4 H4 122.4(10) . . ?
C2 B4 B8 105.62(15) . . ?
C2 B4 B9 58.05(11) . . ?
B3 B4 H4 118.4(10) . . ?
B3 B4 B9 107.10(16) . . ?
B8 B4 B3 59.25(12) . . ?
B8 B4 H4 125.3(10) . . ?
B8 B4 B9 58.90(12) . . ?
B9 B4 H4 127.0(11) . . ?
C2 B5 B1 60.11(12) . . ?
C2 B5 H5 118.9(13) . . ?
C2 B5 B6 108.06(15) . . ?
C2 B5 B9 59.00(12) . . ?
C2 B5 B10 106.93(15) . . ?
B1 B5 H5 119.8(13) . . ?
B6 B5 B1 60.16(12) . . ?
B6 B5 H5 123.5(13) . . ?
B6 B5 B9 108.70(15) . . ?
B6 B5 B10 60.64(12) . . ?
B9 B5 B1 107.76(15) . . ?
B9 B5 H5 121.4(13) . . ?
B9 B5 B10 59.95(12) . . ?
B10 B5 B1 108.19(15) . . ?
B10 B5 H5 125.1(13) . . ?
B1 B6 H6 120.4(12) . . ?
B1 B6 B7 108.10(15) . . ?
B1 B6 B10 107.96(16) . . ?
B2 B6 B1 61.17(12) . . ?
B2 B6 B5 109.81(16) . . ?
B2 B6 H6 123.0(12) . . ?
B2 B6 B7 59.80(12) . . ?
B2 B6 B10 107.78(15) . . ?
B5 B6 B1 60.67(12) . . ?
B5 B6 H6 118.5(12) . . ?
B5 B6 B7 107.61(16) . . ?
B5 B6 B10 59.83(12) . . ?
B7 B6 H6 124.4(12) . . ?
B10 B6 H6 121.5(12) . . ?
B10 B6 B7 59.08(12) . . ?
B2 B7 B6 59.47(12) . . ?
B2 B7 H7 119.9(11) . . ?
B2 B7 B8 107.78(15) . . ?
B3 B7 B2 60.04(12) . . ?
B3 B7 B6 107.09(15) . . ?
B3 B7 H7 122.0(11) . . ?
B3 B7 B8 59.63(13) . . ?
B6 B7 H7 121.3(11) . . ?
B8 B7 B6 107.41(15) . . ?
B8 B7 H7 123.7(11) . . ?
B10 B7 B2 108.60(15) . . ?
B10 B7 B3 108.11(16) . . ?
B10 B7 B6 60.43(12) . . ?
B10 B7 H7 122.2(11) . . ?
B10 B7 B8 60.03(13) . . ?
B3 B8 B4 60.50(12) . . ?
B3 B8 B7 59.77(13) . . ?
B3 B8 H8 119.9(11) . . ?
B3 B8 B10 107.64(15) . . ?
B4 B8 H8 118.4(11) . . ?
B7 B8 B4 107.73(15) . . ?
B7 B8 H8 124.5(11) . . ?
B9 B8 B3 109.75(15) . . ?
B9 B8 B4 60.93(12) . . ?
B9 B8 B7 108.18(15) . . ?
B9 B8 H8 120.0(11) . . ?
B9 B8 B10 59.98(13) . . ?
B10 B8 B4 107.82(14) . . ?
B10 B8 B7 59.32(13) . . ?
B10 B8 H8 125.0(11) . . ?
C2 B9 B4 58.81(11) . . ?
C2 B9 B5 58.75(11) . . ?
C2 B9 B8 107.26(15) . . ?
C2 B9 H9 116.0(11) . . ?
C2 B9 B10 106.88(15) . . ?
B4 B9 H9 120.2(11) . . ?
B5 B9 B4 106.02(15) . . ?
B5 B9 H9 120.0(11) . . ?
B5 B9 B10 60.14(12) . . ?
B8 B9 B4 60.17(12) . . ?
B8 B9 B5 108.03(16) . . ?
B8 B9 H9 126.8(11) . . ?
B8 B9 B10 60.33(13) . . ?
B10 B9 B4 107.50(16) . . ?
B10 B9 H9 127.2(11) . . ?
B5 B10 B6 59.52(12) . . ?
B5 B10 B8 107.33(16) . . ?
B5 B10 H10 121.3(12) . . ?
B6 B10 H10 122.9(13) . . ?
B7 B10 B5 108.51(15) . . ?
B7 B10 B6 60.50(12) . . ?
B7 B10 B8 60.65(13) . . ?
B7 B10 B9 109.01(16) . . ?
B7 B10 H10 122.1(12) . . ?
B8 B10 B6 107.94(16) . . ?
B8 B10 H10 121.8(12) . . ?
B9 B10 B5 59.91(12) . . ?
B9 B10 B6 107.77(15) . . ?
B9 B10 B8 59.69(13) . . ?
B9 B10 H10 120.1(12) . . ?
C3 B11 C4 70.26(12) . . ?
C3 B11 H11 117.6(12) . . ?
C3 B11 B12 56.65(12) . . ?
C3 B11 B15 111.88(16) . . ?
C3 B11 B16 104.94(16) . . ?
C4 B11 H11 120.9(12) . . ?
C4 B11 B12 112.22(16) . . ?
C4 B11 B15 56.06(12) . . ?
C4 B11 B16 104.62(16) . . ?
B12 B11 H11 119.6(12) . . ?
B15 B11 H11 124.4(12) . . ?
B15 B11 B12 107.73(16) . . ?
B16 B11 H11 125.1(12) . . ?
B16 B11 B12 58.89(13) . . ?
B16 B11 B15 58.91(13) . . ?
C3 B12 B11 59.41(12) . . ?
C3 B12 H12A 119.9(11) . . ?
C3 B12 B13 57.91(12) . . ?
C3 B12 B16 108.34(16) . . ?
C3 B12 B17 107.03(15) . . ?
B11 B12 H12A 117.1(12) . . ?
B13 B12 B11 105.29(15) . . ?
B13 B12 H12A 127.0(12) . . ?
B16 B12 B11 60.32(13) . . ?
B16 B12 H12A 119.7(11) . . ?
B16 B12 B13 108.19(16) . . ?
B16 B12 B17 60.28(13) . . ?
B17 B12 B11 107.21(16) . . ?
B17 B12 H12A 126.9(12) . . ?
B17 B12 B13 60.45(13) . . ?
C3 B13 B12 58.08(12) . . ?
C3 B13 H13A 118.6(11) . . ?
C3 B13 B14 59.50(12) . . ?
C3 B13 B17 106.49(16) . . ?
C3 B13 B18 108.54(16) . . ?
B12 B13 H13A 126.5(11) . . ?
B12 B13 B14 105.39(15) . . ?
B12 B13 B17 59.63(13) . . ?
B14 B13 H13A 116.7(11) . . ?
B17 B13 H13A 128.2(11) . . ?
B17 B13 B14 107.18(15) . . ?
B18 B13 B12 107.91(16) . . ?
B18 B13 H13A 120.7(11) . . ?
B18 B13 B14 60.54(12) . . ?
B18 B13 B17 60.41(13) . . ?
C3 B14 C4 70.33(12) . . ?
C3 B14 B13 56.68(11) . . ?
C3 B14 H14A 118.6(11) . . ?
C3 B14 B18 104.77(15) . . ?
C3 B14 B19 111.37(15) . . ?
C4 B14 B13 112.42(15) . . ?
C4 B14 H14A 118.1(12) . . ?
C4 B14 B18 104.80(15) . . ?
C4 B14 B19 56.12(12) . . ?
B13 B14 H14A 122.5(11) . . ?
B13 B14 B19 107.08(15) . . ?
B18 B14 B13 58.71(12) . . ?
B18 B14 H14A 126.3(11) . . ?
B18 B14 B19 58.59(13) . . ?
B19 B14 H14A 122.8(11) . . ?
C4 B15 B11 60.29(12) . . ?
C4 B15 H15A 117.7(12) . . ?
C4 B15 B16 109.30(16) . . ?
C4 B15 B19 58.08(12) . . ?
C4 B15 B20 107.09(17) . . ?
B11 B15 H15A 118.9(12) . . ?
B16 B15 B11 60.44(13) . . ?
B16 B15 H15A 122.6(12) . . ?
B16 B15 B19 107.25(17) . . ?
B16 B15 B20 59.88(14) . . ?
B19 B15 B11 105.27(16) . . ?
B19 B15 H15A 124.6(12) . . ?
B19 B15 B20 59.61(14) . . ?
B20 B15 B11 106.89(16) . . ?
B20 B15 H15A 127.0(12) . . ?
B11 B16 H16A 119.8(12) . . ?
B12 B16 B11 60.79(13) . . ?
B12 B16 H16A 117.9(12) . . ?
B12 B16 B17 59.91(13) . . ?
B12 B16 B20 108.25(17) . . ?
B15 B16 B11 60.65(13) . . ?
B15 B16 B12 110.70(16) . . ?
B15 B16 H16A 121.4(12) . . ?
B15 B16 B17 108.62(17) . . ?
B15 B16 B20 60.63(14) . . ?
B17 B16 B11 107.29(16) . . ?
B17 B16 H16A 122.9(13) . . ?
B20 B16 B11 107.64(16) . . ?
B20 B16 H16A 125.0(12) . . ?
B20 B16 B17 59.16(14) . . ?
B12 B17 B13 59.92(12) . . ?
B12 B17 B16 59.81(13) . . ?
B12 B17 H17 120.1(12) . . ?
B12 B17 B18 107.09(15) . . ?
B13 B17 H17 119.2(12) . . ?
B16 B17 B13 107.39(16) . . ?
B16 B17 H17 123.9(12) . . ?
B16 B17 B18 107.36(17) . . ?
B18 B17 B13 59.09(12) . . ?
B18 B17 H17 122.2(12) . . ?
B20 B17 B12 109.12(17) . . ?
B20 B17 B13 108.96(16) . . ?
B20 B17 B16 60.33(14) . . ?
B20 B17 H17 123.0(12) . . ?
B20 B17 B18 60.87(13) . . ?
B13 B18 B14 60.75(12) . . ?
B13 B18 B17 60.49(13) . . ?
B13 B18 H18 122.0(13) . . ?
B13 B18 B19 110.74(16) . . ?
B13 B18 B20 108.34(16) . . ?
B14 B18 H18 120.6(13) . . ?
B17 B18 B14 107.41(15) . . ?
B17 B18 H18 124.9(14) . . ?
B17 B18 B20 58.71(13) . . ?
B19 B18 B14 61.04(13) . . ?
B19 B18 B17 107.54(17) . . ?
B19 B18 H18 118.1(13) . . ?
B19 B18 B20 59.67(13) . . ?
B20 B18 B14 107.33(17) . . ?
B20 B18 H18 122.1(13) . . ?
C4 B19 B14 60.04(12) . . ?
C4 B19 B15 57.83(12) . . ?
C4 B19 B18 109.48(15) . . ?
C4 B19 H19 117.5(12) . . ?
C4 B19 B20 107.79(16) . . ?
B14 B19 H19 119.7(12) . . ?
B15 B19 B14 105.58(15) . . ?
B15 B19 H19 122.6(12) . . ?
B18 B19 B14 60.37(13) . . ?
B18 B19 B15 109.08(16) . . ?
B18 B19 H19 122.8(12) . . ?
B18 B19 B20 61.03(14) . . ?
B20 B19 B14 107.86(16) . . ?
B20 B19 B15 60.70(14) . . ?
B20 B19 H19 125.7(12) . . ?
B15 B20 B18 106.92(16) . . ?
B15 B20 H20 119.3(13) . . ?
B16 B20 B15 59.49(14) . . ?
B16 B20 B18 107.15(15) . . ?
B16 B20 H20 120.8(12) . . ?
B17 B20 B15 108.80(16) . . ?
B17 B20 B16 60.51(14) . . ?
B17 B20 B18 60.42(13) . . ?
B17 B20 B19 108.62(16) . . ?
B17 B20 H20 122.3(12) . . ?
B18 B20 H20 125.0(13) . . ?
B19 B20 B15 59.70(13) . . ?
B19 B20 B16 107.01(16) . . ?
B19 B20 B18 59.30(13) . . ?
B19 B20 H20 121.9(12) . . ?
C42 C41 C46 114.50(19) . . ?
C42 C41 B21 121.95(19) . . ?
C46 C41 B21 123.46(17) . . ?
C41 C42 H42 118.4 . . ?
C43 C42 C41 123.2(2) . . ?
C43 C42 H42 118.4 . . ?
C42 C43 H43 119.8 . . ?
C44 C43 C42 120.3(2) . . ?
C44 C43 H43 119.8 . . ?
C43 C44 H44 120.7 . . ?
C45 C44 C43 118.6(2) . . ?
C45 C44 H44 120.7 . . ?
C44 C45 H45 119.8 . . ?
C44 C45 C46 120.4(2) . . ?
C46 C45 H45 119.8 . . ?
C41 C46 H46 118.5 . . ?
C45 C46 C41 122.99(19) . . ?
C45 C46 H46 118.5 . . ?
C52 C51 C56 114.48(18) . . ?
C52 C51 B21 121.85(18) . . ?
C56 C51 B21 123.49(18) . . ?
C51 C52 H52 118.4 . . ?
C53 C52 C51 123.28(19) . . ?
C53 C52 H52 118.4 . . ?
C52 C53 H53 119.8 . . ?
C54 C53 C52 120.38(19) . . ?
C54 C53 H53 119.8 . . ?
C53 C54 H54 120.8 . . ?
C55 C54 C53 118.48(19) . . ?
C55 C54 H54 120.8 . . ?
C54 C55 H55 120.0 . . ?
C54 C55 C56 120.0(2) . . ?
C56 C55 H55 120.0 . . ?
C51 C56 H56 118.3 . . ?
C55 C56 C51 123.33(19) . . ?
C55 C56 H56 118.3 . . ?
C62 C61 B21 123.72(19) . . ?
C66 C61 C62 114.24(19) . . ?
C66 C61 B21 121.88(18) . . ?
C61 C62 H62 118.3 . . ?
C63 C62 C61 123.3(2) . . ?
C63 C62 H62 118.3 . . ?
C62 C63 H63 119.9 . . ?
C64 C63 C62 120.3(2) . . ?
C64 C63 H63 119.9 . . ?
C63 C64 H64 120.7 . . ?
C63 C64 C65 118.5(2) . . ?
C65 C64 H64 120.7 . . ?
C64 C65 H65 119.6 . . ?
C64 C65 C66 120.7(2) . . ?
C66 C65 H65 119.6 . . ?
C61 C66 H66 118.6 . . ?
C65 C66 C61 122.9(2) . . ?
C65 C66 H66 118.6 . . ?
C72 C71 C76 114.5(2) . . ?
C72 C71 B21 124.7(2) . . ?
C76 C71 B21 120.84(19) . . ?
C71 C72 H72 118.8 . . ?
C71 C72 C73 122.5(3) . . ?
C73 C72 H72 118.8 . . ?
C72 C73 H73 119.8 . . ?
C74 C73 C72 120.5(3) . . ?
C74 C73 H73 119.8 . . ?
C73 C74 H74 120.5 . . ?
C75 C74 C73 119.1(3) . . ?
C75 C74 H74 120.5 . . ?
C74 C75 H75 119.9 . . ?
C74 C75 C76 120.2(3) . . ?
C76 C75 H75 119.9 . . ?
C71 C76 H76 118.4 . . ?
C75 C76 C71 123.2(2) . . ?
C75 C76 H76 118.4 . . ?
C41 B21 C51 108.75(17) . . ?
C41 B21 C71 111.68(16) . . ?
C51 B21 C71 110.54(17) . . ?
C61 B21 C41 108.96(17) . . ?
C61 B21 C51 107.44(15) . . ?
C61 B21 C71 109.36(17) . . ?

loop_
_geom_bond_atom_site_label_1
_geom_bond_atom_site_label_2
_geom_bond_distance
_geom_bond_site_symmetry_2
_geom_bond_publ_flag
Cu1 P1 2.2789(5) . ?
Cu1 P2 2.2341(5) . ?
Cu1 P3 2.2321(5) . ?
P1 C1 1.8712(19) . ?
P1 C3 1.8739(19) . ?
P1 C11 1.8173(18) . ?
P2 C2 1.9051(19) . ?
P2 C21 1.915(2) . ?
P2 C25 1.8966(19) . ?
P3 C4 1.887(2) . ?
P3 C31A 1.907(3) . ?
P3 C31B 1.900(5) . ?
P3 C35 1.9035(19) . ?
C1 C2 1.831(3) . ?
C1 B1 1.700(3) . ?
C1 B2 1.697(3) . ?
C1 B3 1.713(3) . ?
C1 B4 1.743(3) . ?
C2 B1 1.755(3) . ?
C2 B4 1.726(3) . ?
C2 B5 1.708(3) . ?
C2 B9 1.712(3) . ?
C3 C4 2.000(3) . ?
C3 B11 1.730(3) . ?
C3 B12 1.679(3) . ?
C3 B13 1.676(3) . ?
C3 B14 1.728(3) . ?
C4 B11 1.746(3) . ?
C4 B14 1.745(3) . ?
C4 B15 1.667(3) . ?
C4 B19 1.672(3) . ?
C11 C12 1.388(3) . ?
C11 C16 1.400(3) . ?
C12 H12 0.9500 . ?
C12 C13 1.393(3) . ?
C13 H13 0.9500 . ?
C13 C14 1.370(4) . ?
C14 H14 0.9500 . ?
C14 C15 1.386(4) . ?
C15 H15 0.9500 . ?
C15 C16 1.386(3) . ?
C16 H16 0.9500 . ?
C21 C22 1.530(3) . ?
C21 C23 1.539(3) . ?
C21 C24 1.534(3) . ?
C22 H22A 0.9800 . ?
C22 H22B 0.9800 . ?
C22 H22C 0.9800 . ?
C23 H23A 0.9800 . ?
C23 H23B 0.9800 . ?
C23 H23C 0.9800 . ?
C24 H24A 0.9800 . ?
C24 H24B 0.9800 . ?
C24 H24C 0.9800 . ?
C25 C26 1.550(3) . ?
C25 C27 1.534(3) . ?
C25 C28 1.541(3) . ?
C26 H26A 0.9800 . ?
C26 H26B 0.9800 . ?
C26 H26C 0.9800 . ?
C27 H27A 0.9800 . ?
C27 H27B 0.9800 . ?
C27 H27C 0.9800 . ?
C28 H28A 0.9800 . ?
C28 H28B 0.9800 . ?
C28 H28C 0.9800 . ?
C31A C32A 1.541(5) . ?
C31A C33A 1.541(5) . ?
C31A C34A 1.546(5) . ?
C32A H32A 0.9800 . ?
C32A H32B 0.9800 . ?
C32A H32C 0.9800 . ?
C33A H33A 0.9800 . ?
C33A H33B 0.9800 . ?
C33A H33C 0.9800 . ?
C34A H34A 0.9800 . ?
C34A H34B 0.9800 . ?
C34A H34C 0.9800 . ?
C31B C32B 1.526(6) . ?
C31B C33B 1.530(6) . ?
C31B C34B 1.530(6) . ?
C32B H32D 0.9800 . ?
C32B H32E 0.9800 . ?
C32B H32F 0.9800 . ?
C33B H33D 0.9800 . ?
C33B H33E 0.9800 . ?
C33B H33F 0.9800 . ?
C34B H34D 0.9800 . ?
C34B H34E 0.9800 . ?
C34B H34F 0.9800 . ?
C35 C36 1.543(3) . ?
C35 C37 1.536(3) . ?
C35 C38 1.540(3) . ?
C36 H36A 0.9800 . ?
C36 H36B 0.9800 . ?
C36 H36C 0.9800 . ?
C37 H37A 0.9800 . ?
C37 H37B 0.9800 . ?
C37 H37C 0.9800 . ?
C38 H38A 0.9800 . ?
C38 H38B 0.9800 . ?
C38 H38C 0.9800 . ?
B1 H1 1.041(19) . ?
B1 B2 1.806(3) . ?
B1 B5 1.794(3) . ?
B1 B6 1.785(3) . ?
B2 H2 1.09(2) . ?
B2 B3 1.772(3) . ?
B2 B6 1.765(3) . ?
B2 B7 1.771(3) . ?
B3 H3 1.08(2) . ?
B3 B4 1.791(3) . ?
B3 B7 1.771(3) . ?
B3 B8 1.768(3) . ?
B4 H4 1.06(2) . ?
B4 B8 1.787(3) . ?
B4 B9 1.800(3) . ?
B5 H5 1.02(2) . ?
B5 B6 1.766(3) . ?
B5 B9 1.768(3) . ?
B5 B10 1.772(3) . ?
B6 H6 1.04(2) . ?
B6 B7 1.788(3) . ?
B6 B10 1.786(3) . ?
B7 H7 1.07(2) . ?
B7 B8 1.786(3) . ?
B7 B10 1.762(3) . ?
B8 H8 1.11(2) . ?
B8 B9 1.763(3) . ?
B8 B10 1.775(3) . ?
B9 H9 1.09(2) . ?
B9 B10 1.769(3) . ?
B10 H10 1.05(2) . ?
B11 H11 1.03(2) . ?
B11 B12 1.805(3) . ?
B11 B15 1.801(3) . ?
B11 B16 1.797(3) . ?
B12 H12A 1.04(2) . ?
B12 B13 1.778(3) . ?
B12 B16 1.771(3) . ?
B12 B17 1.773(3) . ?
B13 H13A 1.08(2) . ?
B13 B14 1.800(3) . ?
B13 B17 1.788(3) . ?
B13 B18 1.762(3) . ?
B14 H14A 1.06(2) . ?
B14 B18 1.796(3) . ?
B14 B19 1.808(3) . ?
B15 H15A 1.07(2) . ?
B15 B16 1.769(3) . ?
B15 B19 1.772(3) . ?
B15 B20 1.790(4) . ?
B16 H16A 1.09(2) . ?
B16 B17 1.779(4) . ?
B16 B20 1.776(3) . ?
B17 H17 1.07(2) . ?
B17 B18 1.786(3) . ?
B17 B20 1.755(3) . ?
B18 H18 1.02(2) . ?
B18 B19 1.763(3) . ?
B18 B20 1.794(3) . ?
B19 H19 1.07(2) . ?
B19 B20 1.770(3) . ?
B20 H20 1.08(2) . ?
C41 C42 1.400(3) . ?
C41 C46 1.403(3) . ?
C41 B21 1.643(3) . ?
C42 H42 0.9500 . ?
C42 C43 1.386(3) . ?
C43 H43 0.9500 . ?
C43 C44 1.383(4) . ?
C44 H44 0.9500 . ?
C44 C45 1.378(3) . ?
C45 H45 0.9500 . ?
C45 C46 1.390(3) . ?
C46 H46 0.9500 . ?
C51 C52 1.398(3) . ?
C51 C56 1.399(3) . ?
C51 B21 1.657(3) . ?
C52 H52 0.9500 . ?
C52 C53 1.386(3) . ?
C53 H53 0.9500 . ?
C53 C54 1.386(3) . ?
C54 H54 0.9500 . ?
C54 C55 1.382(3) . ?
C55 H55 0.9500 . ?
C55 C56 1.394(3) . ?
C56 H56 0.9500 . ?
C61 C62 1.400(3) . ?
C61 C66 1.398(3) . ?
C61 B21 1.643(3) . ?
C62 H62 0.9500 . ?
C62 C63 1.387(3) . ?
C63 H63 0.9500 . ?
C63 C64 1.370(4) . ?
C64 H64 0.9500 . ?
C64 C65 1.378(3) . ?
C65 H65 0.9500 . ?
C65 C66 1.385(3) . ?
C66 H66 0.9500 . ?
C71 C72 1.401(3) . ?
C71 C76 1.407(3) . ?
C71 B21 1.659(3) . ?
C72 H72 0.9500 . ?
C72 C73 1.402(4) . ?
C73 H73 0.9500 . ?
C73 C74 1.376(4) . ?
C74 H74 0.9500 . ?
C74 C75 1.369(4) . ?
C75 H75 0.9500 . ?
C75 C76 1.392(3) . ?
C76 H76 0.9500 . ?

loop_
_geom_torsion_atom_site_label_1
_geom_torsion_atom_site_label_2
_geom_torsion_atom_site_label_3
_geom_torsion_atom_site_label_4
_geom_torsion
_geom_torsion_site_symmetry_1
_geom_torsion_site_symmetry_2
_geom_torsion_site_symmetry_3
_geom_torsion_site_symmetry_4
_geom_torsion_publ_flag
Cu1 P1 C1 C2 -9.73(12) . . . . ?
Cu1 P1 C1 B1 57.44(14) . . . . ?
Cu1 P1 C1 B2 136.11(14) . . . . ?
Cu1 P1 C1 B3 -144.43(14) . . . . ?
Cu1 P1 C1 B4 -73.22(12) . . . . ?
Cu1 P1 C3 C4 27.22(11) . . . . ?
Cu1 P1 C3 B11 86.81(12) . . . . ?
Cu1 P1 C3 B12 159.39(16) . . . . ?
Cu1 P1 C3 B13 -113.15(17) . . . . ?
Cu1 P1 C3 B14 -33.73(14) . . . . ?
Cu1 P1 C11 C12 6.02(19) . . . . ?
Cu1 P1 C11 C16 -174.50(12) . . . . ?
Cu1 P2 C25 C26 -52.73(15) . . . . ?
Cu1 P2 C25 C27 -174.49(11) . . . . ?
Cu1 P2 C25 C28 61.45(14) . . . . ?
Cu1 P3 C4 C3 -15.06(12) . . . . ?
Cu1 P3 C4 B11 -77.95(14) . . . . ?
Cu1 P3 C4 B14 45.61(12) . . . . ?
Cu1 P3 C4 B15 -157.77(16) . . . . ?
Cu1 P3 C4 B19 119.26(15) . . . . ?
P1 C1 C2 P2 2.88(16) . . . . ?
P1 C1 C2 B1 110.78(13) . . . . ?
P1 C1 C2 B4 -102.92(14) . . . . ?
P1 C1 C2 B5 150.54(12) . . . . ?
P1 C1 C2 B9 -144.05(13) . . . . ?
P1 C1 B1 C2 -102.35(14) . . . . ?
P1 C1 B1 B2 120.86(15) . . . . ?
P1 C1 B1 B5 -140.35(13) . . . . ?
P1 C1 B1 B6 157.75(13) . . . . ?
P1 C1 B2 B1 -107.97(16) . . . . ?
P1 C1 B2 B3 112.63(17) . . . . ?
P1 C1 B2 B6 -145.55(14) . . . . ?
P1 C1 B2 B7 150.94(14) . . . . ?
P1 C1 B3 B2 -119.18(16) . . . . ?
P1 C1 B3 B4 100.52(16) . . . . ?
P1 C1 B3 B7 -157.34(13) . . . . ?
P1 C1 B3 B8 139.20(14) . . . . ?
P1 C1 B4 C2 104.84(13) . . . . ?
P1 C1 B4 B3 -117.08(14) . . . . ?
P1 C1 B4 B8 -154.82(12) . . . . ?
P1 C1 B4 B9 143.59(13) . . . . ?
P1 C3 B11 C4 -101.89(13) . . . . ?
P1 C3 B11 B12 122.30(14) . . . . ?
P1 C3 B11 B15 -140.32(14) . . . . ?
P1 C3 B11 B16 157.64(13) . . . . ?
P1 C3 B12 B11 -97.40(17) . . . . ?
P1 C3 B12 B13 125.53(18) . . . . ?
P1 C3 B12 B16 -134.09(16) . . . . ?
P1 C3 B12 B17 162.32(14) . . . . ?
P1 C3 B13 B12 -117.82(19) . . . . ?
P1 C3 B13 B14 105.31(18) . . . . ?
P1 C3 B13 B17 -154.14(15) . . . . ?
P1 C3 B13 B18 142.21(15) . . . . ?
P1 C3 B14 C4 97.30(14) . . . . ?
P1 C3 B14 B13 -126.67(16) . . . . ?
P1 C3 B14 B18 -161.96(13) . . . . ?
P1 C3 B14 B19 136.43(14) . . . . ?
P1 C11 C12 C13 -178.97(15) . . . . ?
P1 C11 C16 C15 179.31(15) . . . . ?
P2 C2 B1 C1 104.30(14) . . . . ?
P2 C2 B1 B2 142.01(13) . . . . ?
P2 C2 B1 B5 -119.62(15) . . . . ?
P2 C2 B1 B6 -156.24(12) . . . . ?
P2 C2 B4 C1 -106.21(13) . . . . ?
P2 C2 B4 B3 -143.07(13) . . . . ?
P2 C2 B4 B8 154.61(13) . . . . ?
P2 C2 B4 B9 118.37(15) . . . . ?
P2 C2 B5 B1 105.91(16) . . . . ?
P2 C2 B5 B6 143.63(14) . . . . ?
P2 C2 B5 B9 -114.98(17) . . . . ?
P2 C2 B5 B10 -152.46(14) . . . . ?
P2 C2 B9 B4 -104.13(16) . . . . ?
P2 C2 B9 B5 117.74(16) . . . . ?
P2 C2 B9 B8 -141.28(14) . . . . ?
P2 C2 B9 B10 155.29(14) . . . . ?
P3 C4 B11 C3 102.34(14) . . . . ?
P3 C4 B11 B12 141.31(14) . . . . ?
P3 C4 B11 B15 -121.70(17) . . . . ?
P3 C4 B11 B16 -156.73(13) . . . . ?
P3 C4 B14 C3 -106.75(13) . . . . ?
P3 C4 B14 B13 -145.62(12) . . . . ?
P3 C4 B14 B18 152.55(12) . . . . ?
P3 C4 B14 B19 118.32(15) . . . . ?
P3 C4 B15 B11 109.87(18) . . . . ?
P3 C4 B15 B16 146.57(15) . . . . ?
P3 C4 B15 B19 -114.69(18) . . . . ?
P3 C4 B15 B20 -150.08(15) . . . . ?
P3 C4 B19 B14 -101.95(16) . . . . ?
P3 C4 B19 B15 121.28(17) . . . . ?
P3 C4 B19 B18 -137.93(15) . . . . ?
P3 C4 B19 B20 157.28(14) . . . . ?
C1 P1 C3 C4 137.20(11) . . . . ?
C1 P1 C3 B11 -163.20(12) . . . . ?
C1 P1 C3 B12 -90.63(18) . . . . ?
C1 P1 C3 B13 -3.2(2) . . . . ?
C1 P1 C3 B14 76.26(15) . . . . ?
C1 P1 C11 C12 -119.29(15) . . . . ?
C1 P1 C11 C16 60.19(18) . . . . ?
C1 C2 B1 B2 37.71(13) . . . . ?
C1 C2 B1 B5 136.08(14) . . . . ?
C1 C2 B1 B6 99.45(14) . . . . ?
C1 C2 B4 B3 -36.87(13) . . . . ?
C1 C2 B4 B8 -99.18(15) . . . . ?
C1 C2 B4 B9 -135.42(15) . . . . ?
C1 C2 B5 B1 -37.02(12) . . . . ?
C1 C2 B5 B6 0.69(17) . . . . ?
C1 C2 B5 B9 102.08(14) . . . . ?
C1 C2 B5 B10 64.60(17) . . . . ?
C1 C2 B9 B4 39.00(13) . . . . ?
C1 C2 B9 B5 -99.14(15) . . . . ?
C1 C2 B9 B8 1.84(19) . . . . ?
C1 C2 B9 B10 -61.58(17) . . . . ?
C1 B1 B2 B3 35.58(13) . . . . ?
C1 B1 B2 B6 137.34(15) . . . . ?
C1 B1 B2 B7 98.60(16) . . . . ?
C1 B1 B5 C2 41.00(13) . . . . ?
C1 B1 B5 B6 -96.90(15) . . . . ?
C1 B1 B5 B9 4.89(19) . . . . ?
C1 B1 B5 B10 -58.48(19) . . . . ?
C1 B1 B6 B2 -36.39(14) . . . . ?
C1 B1 B6 B5 102.45(15) . . . . ?
C1 B1 B6 B7 1.99(19) . . . . ?
C1 B1 B6 B10 64.45(18) . . . . ?
C1 B2 B3 B4 35.27(14) . . . . ?
C1 B2 B3 B7 136.64(16) . . . . ?
C1 B2 B3 B8 98.94(16) . . . . ?
C1 B2 B6 B1 36.66(13) . . . . ?
C1 B2 B6 B5 -0.92(19) . . . . ?
C1 B2 B6 B7 -100.27(16) . . . . ?
C1 B2 B6 B10 -64.47(18) . . . . ?
C1 B2 B7 B3 -37.91(14) . . . . ?
C1 B2 B7 B6 99.30(16) . . . . ?
C1 B2 B7 B8 -0.82(19) . . . . ?
C1 B2 B7 B10 62.72(19) . . . . ?
C1 B3 B4 C2 39.40(14) . . . . ?
C1 B3 B4 B8 136.50(16) . . . . ?
C1 B3 B4 B9 100.79(15) . . . . ?
C1 B3 B7 B2 37.35(14) . . . . ?
C1 B3 B7 B6 -0.4(2) . . . . ?
C1 B3 B7 B8 -100.92(16) . . . . ?
C1 B3 B7 B10 -64.11(18) . . . . ?
C1 B3 B8 B4 -38.39(14) . . . . ?
C1 B3 B8 B7 98.89(16) . . . . ?
C1 B3 B8 B9 -1.2(2) . . . . ?
C1 B3 B8 B10 62.51(19) . . . . ?
C1 B4 B8 B3 37.14(13) . . . . ?
C1 B4 B8 B7 -0.84(19) . . . . ?
C1 B4 B8 B9 -102.20(15) . . . . ?
C1 B4 B8 B10 -63.45(18) . . . . ?
C1 B4 B9 C2 -41.41(13) . . . . ?
C1 B4 B9 B5 -5.00(19) . . . . ?
C1 B4 B9 B8 96.92(16) . . . . ?
C1 B4 B9 B10 58.09(17) . . . . ?
C2 P2 C25 C26 -171.52(12) . . . . ?
C2 P2 C25 C27 66.72(15) . . . . ?
C2 P2 C25 C28 -57.34(14) . . . . ?
C2 C1 B1 B2 -136.79(14) . . . . ?
C2 C1 B1 B5 -38.00(13) . . . . ?
C2 C1 B1 B6 -99.90(15) . . . . ?
C2 C1 B2 B1 38.92(12) . . . . ?
C2 C1 B2 B3 -100.47(15) . . . . ?
C2 C1 B2 B6 1.35(17) . . . . ?
C2 C1 B2 B7 -62.17(17) . . . . ?
C2 C1 B3 B2 103.86(15) . . . . ?
C2 C1 B3 B4 -36.43(13) . . . . ?
C2 C1 B3 B7 65.70(17) . . . . ?
C2 C1 B3 B8 2.25(19) . . . . ?
C2 C1 B4 B3 138.09(15) . . . . ?
C2 C1 B4 B8 100.34(15) . . . . ?
C2 C1 B4 B9 38.75(13) . . . . ?
C2 B1 B2 C1 -40.52(13) . . . . ?
C2 B1 B2 B3 -4.93(19) . . . . ?
C2 B1 B2 B6 96.83(16) . . . . ?
C2 B1 B2 B7 58.08(19) . . . . ?
C2 B1 B5 B6 -137.90(15) . . . . ?
C2 B1 B5 B9 -36.10(13) . . . . ?
C2 B1 B5 B10 -99.47(16) . . . . ?
C2 B1 B6 B2 -102.96(15) . . . . ?
C2 B1 B6 B5 35.88(13) . . . . ?
C2 B1 B6 B7 -64.58(18) . . . . ?
C2 B1 B6 B10 -2.12(19) . . . . ?
C2 B4 B8 B3 103.48(16) . . . . ?
C2 B4 B8 B7 65.50(18) . . . . ?
C2 B4 B8 B9 -35.86(14) . . . . ?
C2 B4 B8 B10 2.9(2) . . . . ?
C2 B4 B9 B5 36.41(14) . . . . ?
C2 B4 B9 B8 138.32(16) . . . . ?
C2 B4 B9 B10 99.50(15) . . . . ?
C2 B5 B6 B1 -37.69(13) . . . . ?
C2 B5 B6 B2 0.11(19) . . . . ?
C2 B5 B6 B7 63.59(18) . . . . ?
C2 B5 B6 B10 99.67(16) . . . . ?
C2 B5 B9 B4 -36.44(13) . . . . ?
C2 B5 B9 B8 -99.64(16) . . . . ?
C2 B5 B9 B10 -137.74(16) . . . . ?
C2 B5 B10 B6 -101.57(16) . . . . ?
C2 B5 B10 B7 -64.66(19) . . . . ?
C2 B5 B10 B8 -0.6(2) . . . . ?
C2 B5 B10 B9 37.05(14) . . . . ?
C2 B9 B10 B5 -36.93(14) . . . . ?
C2 B9 B10 B6 -0.2(2) . . . . ?
C2 B9 B10 B7 63.93(18) . . . . ?
C2 B9 B10 B8 100.61(16) . . . . ?
C3 P1 C1 C2 -115.48(12) . . . . ?
C3 P1 C1 B1 -48.32(16) . . . . ?
C3 P1 C1 B2 30.36(17) . . . . ?
C3 P1 C1 B3 109.82(15) . . . . ?
C3 P1 C1 B4 -178.97(11) . . . . ?
C3 P1 C11 C12 122.53(15) . . . . ?
C3 P1 C11 C16 -57.98(18) . . . . ?
C3 C4 B11 B12 38.97(13) . . . . ?
C3 C4 B11 B15 135.95(16) . . . . ?
C3 C4 B11 B16 100.92(16) . . . . ?
C3 C4 B14 B13 -38.87(12) . . . . ?
C3 C4 B14 B18 -100.70(15) . . . . ?
C3 C4 B14 B19 -134.93(15) . . . . ?
C3 C4 B15 B11 -35.97(13) . . . . ?
C3 C4 B15 B16 0.7(2) . . . . ?
C3 C4 B15 B19 99.48(15) . . . . ?
C3 C4 B15 B20 64.09(17) . . . . ?
C3 C4 B19 B14 36.61(12) . . . . ?
C3 C4 B19 B15 -100.17(14) . . . . ?
C3 C4 B19 B18 0.62(19) . . . . ?
C3 C4 B19 B20 -64.17(17) . . . . ?
C3 B11 B12 B13 36.74(13) . . . . ?
C3 B11 B12 B16 139.26(16) . . . . ?
C3 B11 B12 B17 99.96(16) . . . . ?
C3 B11 B15 C4 44.84(16) . . . . ?
C3 B11 B15 B16 -94.72(18) . . . . ?
C3 B11 B15 B19 6.7(2) . . . . ?
C3 B11 B15 B20 -55.5(2) . . . . ?
C3 B11 B16 B12 -34.35(14) . . . . ?
C3 B11 B16 B15 106.83(17) . . . . ?
C3 B11 B16 B17 4.8(2) . . . . ?
C3 B11 B16 B20 67.11(19) . . . . ?
C3 B12 B13 B14 37.66(13) . . . . ?
C3 B12 B13 B17 138.83(16) . . . . ?
C3 B12 B13 B18 101.09(17) . . . . ?
C3 B12 B16 B11 36.30(15) . . . . ?
C3 B12 B16 B15 0.6(2) . . . . ?
C3 B12 B16 B17 -99.55(17) . . . . ?
C3 B12 B16 B20 -64.1(2) . . . . ?
C3 B12 B17 B13 -35.68(15) . . . . ?
C3 B12 B17 B16 101.78(17) . . . . ?
C3 B12 B17 B18 1.3(2) . . . . ?
C3 B12 B17 B20 65.7(2) . . . . ?
C3 B13 B14 C4 45.01(14) . . . . ?
C3 B13 B14 B18 139.17(17) . . . . ?
C3 B13 B14 B19 104.73(16) . . . . ?
C3 B13 B17 B12 35.64(14) . . . . ?
C3 B13 B17 B16 -2.1(2) . . . . ?
C3 B13 B17 B18 -102.31(17) . . . . ?
C3 B13 B17 B20 -65.97(19) . . . . ?
C3 B13 B18 B14 -36.46(15) . . . . ?
C3 B13 B18 B17 98.85(17) . . . . ?
C3 B13 B18 B19 -0.1(2) . . . . ?
C3 B13 B18 B20 63.6(2) . . . . ?
C3 B14 B18 B13 34.41(14) . . . . ?
C3 B14 B18 B17 -5.5(2) . . . . ?
C3 B14 B18 B19 -106.29(16) . . . . ?
C3 B14 B18 B20 -67.31(18) . . . . ?
C3 B14 B19 C4 -45.71(15) . . . . ?
C3 B14 B19 B15 -8.7(2) . . . . ?
C3 B14 B19 B18 94.70(17) . . . . ?
C3 B14 B19 B20 54.9(2) . . . . ?
C4 C3 B11 B12 -135.81(15) . . . . ?
C4 C3 B11 B15 -38.43(14) . . . . ?
C4 C3 B11 B16 -100.48(16) . . . . ?
C4 C3 B12 B11 36.60(13) . . . . ?
C4 C3 B12 B13 -100.47(14) . . . . ?
C4 C3 B12 B16 -0.09(19) . . . . ?
C4 C3 B12 B17 -63.68(18) . . . . ?
C4 C3 B13 B12 100.44(14) . . . . ?
C4 C3 B13 B14 -36.43(12) . . . . ?
C4 C3 B13 B17 64.12(16) . . . . ?
C4 C3 B13 B18 0.47(19) . . . . ?
C4 C3 B14 B13 136.03(14) . . . . ?
C4 C3 B14 B18 100.74(15) . . . . ?
C4 C3 B14 B19 39.13(14) . . . . ?
C4 B11 B12 C3 -45.12(14) . . . . ?
C4 B11 B12 B13 -8.4(2) . . . . ?
C4 B11 B12 B16 94.13(17) . . . . ?
C4 B11 B12 B17 54.8(2) . . . . ?
C4 B11 B15 B16 -139.56(17) . . . . ?
C4 B11 B15 B19 -38.12(14) . . . . ?
C4 B11 B15 B20 -100.39(17) . . . . ?
C4 B11 B16 B12 -107.39(17) . . . . ?
C4 B11 B16 B15 33.79(15) . . . . ?
C4 B11 B16 B17 -68.25(19) . . . . ?
C4 B11 B16 B20 -5.9(2) . . . . ?
C4 B14 B18 B13 107.52(16) . . . . ?
C4 B14 B18 B17 67.62(18) . . . . ?
C4 B14 B18 B19 -33.18(14) . . . . ?
C4 B14 B18 B20 5.81(19) . . . . ?
C4 B14 B19 B15 37.00(14) . . . . ?
C4 B14 B19 B18 140.41(16) . . . . ?
C4 B14 B19 B20 100.65(18) . . . . ?
C4 B15 B16 B11 -36.65(16) . . . . ?
C4 B15 B16 B12 -0.9(2) . . . . ?
C4 B15 B16 B17 63.2(2) . . . . ?
C4 B15 B16 B20 99.02(18) . . . . ?
C4 B15 B19 B14 -38.03(14) . . . . ?
C4 B15 B19 B18 -101.50(16) . . . . ?
C4 B15 B19 B20 -140.07(16) . . . . ?
C4 B15 B20 B16 -102.79(17) . . . . ?
C4 B15 B20 B17 -66.3(2) . . . . ?
C4 B15 B20 B18 -2.5(2) . . . . ?
C4 B15 B20 B19 34.74(14) . . . . ?
C4 B19 B20 B15 -34.79(15) . . . . ?
C4 B19 B20 B16 2.7(2) . . . . ?
C4 B19 B20 B17 66.6(2) . . . . ?
C4 B19 B20 B18 102.87(17) . . . . ?
C11 P1 C1 C2 131.36(12) . . . . ?
C11 P1 C1 B1 -161.48(14) . . . . ?
C11 P1 C1 B2 -82.81(16) . . . . ?
C11 P1 C1 B3 -3.34(17) . . . . ?
C11 P1 C1 B4 67.86(14) . . . . ?
C11 P1 C3 C4 -110.51(12) . . . . ?
C11 P1 C3 B11 -50.92(14) . . . . ?
C11 P1 C3 B12 21.66(19) . . . . ?
C11 P1 C3 B13 109.12(18) . . . . ?
C11 P1 C3 B14 -171.46(14) . . . . ?
C11 C12 C13 C14 -0.8(3) . . . . ?
C12 C11 C16 C15 -1.2(3) . . . . ?
C12 C13 C14 C15 -0.2(3) . . . . ?
C13 C14 C15 C16 0.5(3) . . . . ?
C14 C15 C16 C11 0.2(3) . . . . ?
C16 C11 C12 C13 1.5(3) . . . . ?
C21 P2 C25 C26 67.62(15) . . . . ?
C21 P2 C25 C27 -54.15(16) . . . . ?
C21 P2 C25 C28 -178.21(12) . . . . ?
C31A P3 C4 C3 105.57(18) . . . . ?
C31A P3 C4 B11 42.7(2) . . . . ?
C31A P3 C4 B14 166.24(18) . . . . ?
C31A P3 C4 B15 -37.1(2) . . . . ?
C31A P3 C4 B19 -120.1(2) . . . . ?
C31B P3 C4 C3 106.2(2) . . . . ?
C31B P3 C4 B11 43.3(3) . . . . ?
C31B P3 C4 B14 166.9(2) . . . . ?
C31B P3 C4 B15 -36.5(3) . . . . ?
C31B P3 C4 B19 -119.4(3) . . . . ?
C35 P3 C4 C3 -133.66(12) . . . . ?
C35 P3 C4 B11 163.45(14) . . . . ?
C35 P3 C4 B14 -72.99(14) . . . . ?
C35 P3 C4 B15 83.63(18) . . . . ?
C35 P3 C4 B19 0.66(18) . . . . ?
B1 C1 C2 P2 -107.89(13) . . . . ?
B1 C1 C2 B4 146.30(15) . . . . ?
B1 C1 C2 B5 39.76(13) . . . . ?
B1 C1 C2 B9 105.17(16) . . . . ?
B1 C1 B2 B3 -139.39(15) . . . . ?
B1 C1 B2 B6 -37.57(13) . . . . ?
B1 C1 B2 B7 -101.09(16) . . . . ?
B1 C1 B3 B2 39.94(15) . . . . ?
B1 C1 B3 B4 -100.35(16) . . . . ?
B1 C1 B3 B7 1.8(2) . . . . ?
B1 C1 B3 B8 -61.7(2) . . . . ?
B1 C1 B4 C2 -30.47(14) . . . . ?
B1 C1 B4 B3 107.62(16) . . . . ?
B1 C1 B4 B8 69.87(17) . . . . ?
B1 C1 B4 B9 8.28(19) . . . . ?
B1 C2 B4 C1 29.07(13) . . . . ?
B1 C2 B4 B3 -7.79(19) . . . . ?
B1 C2 B4 B8 -70.11(17) . . . . ?
B1 C2 B4 B9 -106.35(16) . . . . ?
B1 C2 B5 B6 37.71(13) . . . . ?
B1 C2 B5 B9 139.11(15) . . . . ?
B1 C2 B5 B10 101.62(16) . . . . ?
B1 C2 B9 B4 99.37(16) . . . . ?
B1 C2 B9 B5 -38.77(14) . . . . ?
B1 C2 B9 B8 62.21(19) . . . . ?
B1 C2 B9 B10 -1.22(19) . . . . ?
B1 B2 B3 C1 -35.07(13) . . . . ?
B1 B2 B3 B4 0.20(19) . . . . ?
B1 B2 B3 B7 101.57(16) . . . . ?
B1 B2 B3 B8 63.86(18) . . . . ?
B1 B2 B6 B5 -37.58(14) . . . . ?
B1 B2 B6 B7 -136.93(16) . . . . ?
B1 B2 B6 B10 -101.13(16) . . . . ?
B1 B2 B7 B3 -98.82(16) . . . . ?
B1 B2 B7 B6 38.39(15) . . . . ?
B1 B2 B7 B8 -61.73(18) . . . . ?
B1 B2 B7 B10 1.8(2) . . . . ?
B1 B5 B6 B2 37.80(14) . . . . ?
B1 B5 B6 B7 101.27(16) . . . . ?
B1 B5 B6 B10 137.36(16) . . . . ?
B1 B5 B9 C2 36.58(13) . . . . ?
B1 B5 B9 B4 0.14(19) . . . . ?
B1 B5 B9 B8 -63.06(18) . . . . ?
B1 B5 B9 B10 -101.16(16) . . . . ?
B1 B5 B10 B6 -38.21(15) . . . . ?
B1 B5 B10 B7 -1.3(2) . . . . ?
B1 B5 B10 B8 62.78(19) . . . . ?
B1 B5 B10 B9 100.42(16) . . . . ?
B1 B6 B7 B2 -39.00(15) . . . . ?
B1 B6 B7 B3 -1.0(2) . . . . ?
B1 B6 B7 B8 61.75(19) . . . . ?
B1 B6 B7 B10 100.51(17) . . . . ?
B1 B6 B10 B5 38.38(14) . . . . ?
B1 B6 B10 B7 -100.75(17) . . . . ?
B1 B6 B10 B8 -61.57(19) . . . . ?
B1 B6 B10 B9 1.5(2) . . . . ?
B2 C1 C2 P2 -148.96(12) . . . . ?
B2 C1 C2 B1 -41.07(13) . . . . ?
B2 C1 C2 B4 105.23(15) . . . . ?
B2 C1 C2 B5 -1.31(17) . . . . ?
B2 C1 C2 B9 64.10(17) . . . . ?
B2 C1 B1 C2 136.79(14) . . . . ?
B2 C1 B1 B5 98.79(15) . . . . ?
B2 C1 B1 B6 36.89(14) . . . . ?
B2 C1 B3 B4 -140.30(16) . . . . ?
B2 C1 B3 B7 -38.16(15) . . . . ?
B2 C1 B3 B8 -101.61(17) . . . . ?
B2 C1 B4 C2 -100.00(15) . . . . ?
B2 C1 B4 B3 38.09(15) . . . . ?
B2 C1 B4 B8 0.34(19) . . . . ?
B2 C1 B4 B9 -61.25(18) . . . . ?
B2 B1 B5 C2 101.85(15) . . . . ?
B2 B1 B5 B6 -36.05(14) . . . . ?
B2 B1 B5 B9 65.75(18) . . . . ?
B2 B1 B5 B10 2.4(2) . . . . ?
B2 B1 B6 B5 138.84(15) . . . . ?
B2 B1 B6 B7 38.38(14) . . . . ?
B2 B1 B6 B10 100.84(16) . . . . ?
B2 B3 B4 C1 -34.69(14) . . . . ?
B2 B3 B4 C2 4.7(2) . . . . ?
B2 B3 B4 B8 101.81(17) . . . . ?
B2 B3 B4 B9 66.10(18) . . . . ?
B2 B3 B7 B6 -37.75(14) . . . . ?
B2 B3 B7 B8 -138.27(15) . . . . ?
B2 B3 B7 B10 -101.47(16) . . . . ?
B2 B3 B8 B4 -99.84(16) . . . . ?
B2 B3 B8 B7 37.44(14) . . . . ?
B2 B3 B8 B9 -62.6(2) . . . . ?
B2 B3 B8 B10 1.1(2) . . . . ?
B2 B6 B7 B3 38.00(15) . . . . ?
B2 B6 B7 B8 100.75(17) . . . . ?
B2 B6 B7 B10 139.51(17) . . . . ?
B2 B6 B10 B5 103.01(17) . . . . ?
B2 B6 B10 B7 -36.11(15) . . . . ?
B2 B6 B10 B8 3.1(2) . . . . ?
B2 B6 B10 B9 66.10(19) . . . . ?
B2 B7 B8 B3 -37.27(14) . . . . ?
B2 B7 B8 B4 1.0(2) . . . . ?
B2 B7 B8 B9 65.45(19) . . . . ?
B2 B7 B8 B10 101.64(16) . . . . ?
B2 B7 B10 B5 -0.3(2) . . . . ?
B2 B7 B10 B6 36.16(15) . . . . ?
B2 B7 B10 B8 -100.24(17) . . . . ?
B2 B7 B10 B9 -63.97(19) . . . . ?
B3 C1 C2 P2 144.33(13) . . . . ?
B3 C1 C2 B1 -107.78(16) . . . . ?
B3 C1 C2 B4 38.52(14) . . . . ?
B3 C1 C2 B5 -68.02(17) . . . . ?
B3 C1 C2 B9 -2.61(19) . . . . ?
B3 C1 B1 C2 97.53(15) . . . . ?
B3 C1 B1 B2 -39.27(15) . . . . ?
B3 C1 B1 B5 59.53(19) . . . . ?
B3 C1 B1 B6 -2.4(2) . . . . ?
B3 C1 B2 B1 139.39(15) . . . . ?
B3 C1 B2 B6 101.82(16) . . . . ?
B3 C1 B2 B7 38.30(14) . . . . ?
B3 C1 B4 C2 -138.09(15) . . . . ?
B3 C1 B4 B8 -37.75(14) . . . . ?
B3 C1 B4 B9 -99.34(16) . . . . ?
B3 B2 B6 B1 98.73(16) . . . . ?
B3 B2 B6 B5 61.14(18) . . . . ?
B3 B2 B6 B7 -38.21(15) . . . . ?
B3 B2 B6 B10 -2.4(2) . . . . ?
B3 B2 B7 B6 137.21(16) . . . . ?
B3 B2 B7 B8 37.09(14) . . . . ?
B3 B2 B7 B10 100.63(17) . . . . ?
B3 B4 B8 B7 -37.98(14) . . . . ?
B3 B4 B8 B9 -139.34(16) . . . . ?
B3 B4 B8 B10 -100.60(17) . . . . ?
B3 B4 B9 C2 -102.46(15) . . . . ?
B3 B4 B9 B5 -66.05(17) . . . . ?
B3 B4 B9 B8 35.86(14) . . . . ?
B3 B4 B9 B10 -2.96(18) . . . . ?
B3 B7 B8 B4 38.31(14) . . . . ?
B3 B7 B8 B9 102.72(16) . . . . ?
B3 B7 B8 B10 138.91(15) . . . . ?
B3 B7 B10 B5 63.29(19) . . . . ?
B3 B7 B10 B6 99.78(16) . . . . ?
B3 B7 B10 B8 -36.63(14) . . . . ?
B3 B7 B10 B9 -0.36(19) . . . . ?
B3 B8 B9 C2 -0.5(2) . . . . ?
B3 B8 B9 B4 -37.05(15) . . . . ?
B3 B8 B9 B5 61.5(2) . . . . ?
B3 B8 B9 B10 99.47(17) . . . . ?
B3 B8 B10 B5 -65.31(19) . . . . ?
B3 B8 B10 B6 -2.5(2) . . . . ?
B3 B8 B10 B7 36.57(14) . . . . ?
B3 B8 B10 B9 -103.04(16) . . . . ?
B4 C1 C2 P2 105.80(14) . . . . ?
B4 C1 C2 B1 -146.30(15) . . . . ?
B4 C1 C2 B5 -106.54(15) . . . . ?
B4 C1 C2 B9 -41.13(14) . . . . ?
B4 C1 B1 C2 29.84(13) . . . . ?
B4 C1 B1 B2 -106.96(15) . . . . ?
B4 C1 B1 B5 -8.16(19) . . . . ?
B4 C1 B1 B6 -70.06(17) . . . . ?
B4 C1 B2 B1 101.39(15) . . . . ?
B4 C1 B2 B3 -38.00(15) . . . . ?
B4 C1 B2 B6 63.82(18) . . . . ?
B4 C1 B2 B7 0.3(2) . . . . ?
B4 C1 B3 B2 140.30(16) . . . . ?
B4 C1 B3 B7 102.14(16) . . . . ?
B4 C1 B3 B8 38.68(15) . . . . ?
B4 C2 B1 C1 -29.81(13) . . . . ?
B4 C2 B1 B2 7.89(19) . . . . ?
B4 C2 B1 B5 106.26(15) . . . . ?
B4 C2 B1 B6 69.64(17) . . . . ?
B4 C2 B5 B1 -99.10(15) . . . . ?
B4 C2 B5 B6 -61.38(18) . . . . ?
B4 C2 B5 B9 40.01(15) . . . . ?
B4 C2 B5 B10 2.5(2) . . . . ?
B4 C2 B9 B5 -138.14(16) . . . . ?
B4 C2 B9 B8 -37.16(15) . . . . ?
B4 C2 B9 B10 -100.59(16) . . . . ?
B4 B3 B7 B2 99.95(15) . . . . ?
B4 B3 B7 B6 62.21(18) . . . . ?
B4 B3 B7 B8 -38.32(14) . . . . ?
B4 B3 B7 B10 -1.52(19) . . . . ?
B4 B3 B8 B7 137.28(15) . . . . ?
B4 B3 B8 B9 37.23(15) . . . . ?
B4 B3 B8 B10 100.90(16) . . . . ?
B4 B8 B9 C2 36.56(14) . . . . ?
B4 B8 B9 B5 98.51(16) . . . . ?
B4 B8 B9 B10 136.52(15) . . . . ?
B4 B8 B10 B5 -1.5(2) . . . . ?
B4 B8 B10 B6 61.33(19) . . . . ?
B4 B8 B10 B7 100.44(16) . . . . ?
B4 B8 B10 B9 -39.18(14) . . . . ?
B4 B9 B10 B5 -98.78(16) . . . . ?
B4 B9 B10 B6 -62.04(18) . . . . ?
B4 B9 B10 B7 2.08(19) . . . . ?
B4 B9 B10 B8 38.75(14) . . . . ?
B5 C2 B1 C1 -136.08(14) . . . . ?
B5 C2 B1 B2 -98.37(16) . . . . ?
B5 C2 B1 B6 -36.62(13) . . . . ?
B5 C2 B4 C1 95.79(15) . . . . ?
B5 C2 B4 B3 58.93(19) . . . . ?
B5 C2 B4 B8 -3.4(2) . . . . ?
B5 C2 B4 B9 -39.63(15) . . . . ?
B5 C2 B9 B4 138.14(16) . . . . ?
B5 C2 B9 B8 100.98(17) . . . . ?
B5 C2 B9 B10 37.55(14) . . . . ?
B5 B1 B2 C1 -101.17(15) . . . . ?
B5 B1 B2 B3 -65.59(18) . . . . ?
B5 B1 B2 B6 36.17(14) . . . . ?
B5 B1 B2 B7 -2.6(2) . . . . ?
B5 B1 B6 B2 -138.84(15) . . . . ?
B5 B1 B6 B7 -100.46(17) . . . . ?
B5 B1 B6 B10 -38.00(14) . . . . ?
B5 B6 B7 B2 -103.10(17) . . . . ?
B5 B6 B7 B3 -65.09(19) . . . . ?
B5 B6 B7 B8 -2.3(2) . . . . ?
B5 B6 B7 B10 36.41(15) . . . . ?
B5 B6 B10 B7 -139.13(17) . . . . ?
B5 B6 B10 B8 -99.95(17) . . . . ?
B5 B6 B10 B9 -36.91(15) . . . . ?
B5 B9 B10 B6 36.74(14) . . . . ?
B5 B9 B10 B7 100.86(16) . . . . ?
B5 B9 B10 B8 137.53(16) . . . . ?
B6 B1 B2 C1 -137.34(15) . . . . ?
B6 B1 B2 B3 -101.76(16) . . . . ?
B6 B1 B2 B7 -38.74(15) . . . . ?
B6 B1 B5 C2 137.90(15) . . . . ?
B6 B1 B5 B9 101.80(16) . . . . ?
B6 B1 B5 B10 38.43(15) . . . . ?
B6 B2 B3 C1 -98.09(16) . . . . ?
B6 B2 B3 B4 -62.82(18) . . . . ?
B6 B2 B3 B7 38.55(15) . . . . ?
B6 B2 B3 B8 0.8(2) . . . . ?
B6 B2 B7 B3 -137.21(16) . . . . ?
B6 B2 B7 B8 -100.12(17) . . . . ?
B6 B2 B7 B10 -36.57(15) . . . . ?
B6 B5 B9 C2 100.28(16) . . . . ?
B6 B5 B9 B4 63.84(18) . . . . ?
B6 B5 B9 B8 0.6(2) . . . . ?
B6 B5 B9 B10 -37.46(15) . . . . ?
B6 B5 B10 B7 36.91(15) . . . . ?
B6 B5 B10 B8 100.99(17) . . . . ?
B6 B5 B10 B9 138.63(16) . . . . ?
B6 B7 B8 B3 -99.97(16) . . . . ?
B6 B7 B8 B4 -61.66(19) . . . . ?
B6 B7 B8 B9 2.7(2) . . . . ?
B6 B7 B8 B10 38.94(14) . . . . ?
B6 B7 B10 B5 -36.49(15) . . . . ?
B6 B7 B10 B8 -136.41(16) . . . . ?
B6 B7 B10 B9 -100.14(16) . . . . ?
B7 B2 B3 C1 -136.64(16) . . . . ?
B7 B2 B3 B4 -101.37(16) . . . . ?
B7 B2 B3 B8 -37.70(14) . . . . ?
B7 B2 B6 B1 136.93(16) . . . . ?
B7 B2 B6 B5 99.35(17) . . . . ?
B7 B2 B6 B10 35.80(14) . . . . ?
B7 B3 B4 C1 -98.02(16) . . . . ?
B7 B3 B4 C2 -58.63(18) . . . . ?
B7 B3 B4 B8 38.48(14) . . . . ?
B7 B3 B4 B9 2.76(19) . . . . ?
B7 B3 B8 B4 -137.28(15) . . . . ?
B7 B3 B8 B9 -100.05(17) . . . . ?
B7 B3 B8 B10 -36.38(14) . . . . ?
B7 B6 B10 B5 139.13(17) . . . . ?
B7 B6 B10 B8 39.18(15) . . . . ?
B7 B6 B10 B9 102.22(17) . . . . ?
B7 B8 B9 C2 -64.05(19) . . . . ?
B7 B8 B9 B4 -100.61(16) . . . . ?
B7 B8 B9 B5 -2.1(2) . . . . ?
B7 B8 B9 B10 35.91(14) . . . . ?
B7 B8 B10 B5 -101.89(16) . . . . ?
B7 B8 B10 B6 -39.11(14) . . . . ?
B7 B8 B10 B9 -139.62(15) . . . . ?
B8 B3 B4 C1 -136.50(16) . . . . ?
B8 B3 B4 C2 -97.10(16) . . . . ?
B8 B3 B4 B9 -35.71(14) . . . . ?
B8 B3 B7 B2 138.27(15) . . . . ?
B8 B3 B7 B6 100.52(16) . . . . ?
B8 B3 B7 B10 36.80(14) . . . . ?
B8 B4 B9 C2 -138.32(16) . . . . ?
B8 B4 B9 B5 -101.92(16) . . . . ?
B8 B4 B9 B10 -38.83(14) . . . . ?
B8 B7 B10 B5 99.91(17) . . . . ?
B8 B7 B10 B6 136.41(16) . . . . ?
B8 B7 B10 B9 36.27(14) . . . . ?
B8 B9 B10 B5 -137.53(16) . . . . ?
B8 B9 B10 B6 -100.79(16) . . . . ?
B8 B9 B10 B7 -36.67(14) . . . . ?
B9 C2 B1 C1 -97.35(15) . . . . ?
B9 C2 B1 B2 -59.65(18) . . . . ?
B9 C2 B1 B5 38.72(14) . . . . ?
B9 C2 B1 B6 2.10(19) . . . . ?
B9 C2 B4 C1 135.42(15) . . . . ?
B9 C2 B4 B3 98.56(17) . . . . ?
B9 C2 B4 B8 36.24(14) . . . . ?
B9 C2 B5 B1 -139.11(15) . . . . ?
B9 C2 B5 B6 -101.39(16) . . . . ?
B9 C2 B5 B10 -37.48(14) . . . . ?
B9 B4 B8 B3 139.34(16) . . . . ?
B9 B4 B8 B7 101.36(16) . . . . ?
B9 B4 B8 B10 38.75(15) . . . . ?
B9 B5 B6 B1 -100.20(16) . . . . ?
B9 B5 B6 B2 -62.40(19) . . . . ?
B9 B5 B6 B7 1.1(2) . . . . ?
B9 B5 B6 B10 37.16(15) . . . . ?
B9 B5 B10 B6 -138.63(16) . . . . ?
B9 B5 B10 B7 -101.71(17) . . . . ?
B9 B5 B10 B8 -37.63(15) . . . . ?
B9 B8 B10 B5 37.73(14) . . . . ?
B9 B8 B10 B6 100.51(16) . . . . ?
B9 B8 B10 B7 139.62(15) . . . . ?
B10 B5 B6 B1 -137.36(16) . . . . ?
B10 B5 B6 B2 -99.56(17) . . . . ?
B10 B5 B6 B7 -36.08(15) . . . . ?
B10 B5 B9 C2 137.74(16) . . . . ?
B10 B5 B9 B4 101.30(16) . . . . ?
B10 B5 B9 B8 38.09(15) . . . . ?
B10 B6 B7 B2 -139.51(17) . . . . ?
B10 B6 B7 B3 -101.50(17) . . . . ?
B10 B6 B7 B8 -38.76(15) . . . . ?
B10 B7 B8 B3 -138.91(15) . . . . ?
B10 B7 B8 B4 -100.60(16) . . . . ?
B10 B7 B8 B9 -36.19(14) . . . . ?
B10 B8 B9 C2 -99.96(16) . . . . ?
B10 B8 B9 B4 -136.52(15) . . . . ?
B10 B8 B9 B5 -38.01(14) . . . . ?
B11 C3 B12 B13 -137.07(15) . . . . ?
B11 C3 B12 B16 -36.69(15) . . . . ?
B11 C3 B12 B17 -100.28(17) . . . . ?
B11 C3 B13 B12 41.85(15) . . . . ?
B11 C3 B13 B14 -95.02(16) . . . . ?
B11 C3 B13 B17 5.5(2) . . . . ?
B11 C3 B13 B18 -58.1(2) . . . . ?
B11 C3 B14 C4 -26.59(14) . . . . ?
B11 C3 B14 B13 109.44(16) . . . . ?
B11 C3 B14 B18 74.14(17) . . . . ?
B11 C3 B14 B19 12.5(2) . . . . ?
B11 C4 B14 C3 26.18(13) . . . . ?
B11 C4 B14 B13 -12.69(18) . . . . ?
B11 C4 B14 B18 -74.52(16) . . . . ?
B11 C4 B14 B19 -108.76(16) . . . . ?
B11 C4 B15 B16 36.71(16) . . . . ?
B11 C4 B15 B19 135.45(17) . . . . ?
B11 C4 B15 B20 100.05(17) . . . . ?
B11 C4 B19 B14 93.95(16) . . . . ?
B11 C4 B19 B15 -42.82(16) . . . . ?
B11 C4 B19 B18 58.0(2) . . . . ?
B11 C4 B19 B20 -6.8(2) . . . . ?
B11 B12 B13 C3 -37.43(13) . . . . ?
B11 B12 B13 B14 0.22(18) . . . . ?
B11 B12 B13 B17 101.40(17) . . . . ?
B11 B12 B13 B18 63.66(19) . . . . ?
B11 B12 B16 B15 -35.74(16) . . . . ?
B11 B12 B16 B17 -135.85(16) . . . . ?
B11 B12 B16 B20 -100.43(17) . . . . ?
B11 B12 B17 B13 -98.15(16) . . . . ?
B11 B12 B17 B16 39.31(15) . . . . ?
B11 B12 B17 B18 -61.2(2) . . . . ?
B11 B12 B17 B20 3.2(2) . . . . ?
B11 B15 B16 B12 35.80(16) . . . . ?
B11 B15 B16 B17 99.81(17) . . . . ?
B11 B15 B16 B20 135.67(17) . . . . ?
B11 B15 B19 C4 39.17(14) . . . . ?
B11 B15 B19 B14 1.1(2) . . . . ?
B11 B15 B19 B18 -62.33(19) . . . . ?
B11 B15 B19 B20 -100.90(17) . . . . ?
B11 B15 B20 B16 -39.44(15) . . . . ?
B11 B15 B20 B17 -3.0(2) . . . . ?
B11 B15 B20 B18 60.85(19) . . . . ?
B11 B15 B20 B19 98.10(16) . . . . ?
B11 B16 B17 B12 -39.55(15) . . . . ?
B11 B16 B17 B13 -1.7(2) . . . . ?
B11 B16 B17 B18 60.49(19) . . . . ?
B11 B16 B17 B20 100.58(17) . . . . ?
B11 B16 B20 B15 39.73(16) . . . . ?
B11 B16 B20 B17 -99.99(17) . . . . ?
B11 B16 B20 B18 -60.2(2) . . . . ?
B11 B16 B20 B19 2.2(2) . . . . ?
B12 C3 B11 C4 135.81(15) . . . . ?
B12 C3 B11 B15 97.38(18) . . . . ?
B12 C3 B11 B16 35.34(14) . . . . ?
B12 C3 B13 B14 -136.87(15) . . . . ?
B12 C3 B13 B17 -36.32(14) . . . . ?
B12 C3 B13 B18 -99.97(17) . . . . ?
B12 C3 B14 C4 -94.04(16) . . . . ?
B12 C3 B14 B13 41.99(15) . . . . ?
B12 C3 B14 B18 6.7(2) . . . . ?
B12 C3 B14 B19 -54.9(2) . . . . ?
B12 B11 B15 C4 105.27(17) . . . . ?
B12 B11 B15 B16 -34.30(15) . . . . ?
B12 B11 B15 B19 67.15(19) . . . . ?
B12 B11 B15 B20 4.9(2) . . . . ?
B12 B11 B16 B15 141.18(17) . . . . ?
B12 B11 B16 B17 39.14(15) . . . . ?
B12 B11 B16 B20 101.46(18) . . . . ?
B12 B13 B14 C3 -37.00(13) . . . . ?
B12 B13 B14 C4 8.01(19) . . . . ?
B12 B13 B14 B18 102.17(17) . . . . ?
B12 B13 B14 B19 67.73(18) . . . . ?
B12 B13 B17 B16 -37.76(15) . . . . ?
B12 B13 B17 B18 -137.95(17) . . . . ?
B12 B13 B17 B20 -101.61(18) . . . . ?
B12 B13 B18 B14 -97.92(16) . . . . ?
B12 B13 B18 B17 37.39(15) . . . . ?
B12 B13 B18 B19 -61.6(2) . . . . ?
B12 B13 B18 B20 2.1(2) . . . . ?
B12 B16 B17 B13 37.81(14) . . . . ?
B12 B16 B17 B18 100.04(16) . . . . ?
B12 B16 B17 B20 140.13(16) . . . . ?
B12 B16 B20 B15 103.98(17) . . . . ?
B12 B16 B20 B17 -35.73(15) . . . . ?
B12 B16 B20 B18 4.1(2) . . . . ?
B12 B16 B20 B19 66.4(2) . . . . ?
B12 B17 B18 B13 -37.32(15) . . . . ?
B12 B17 B18 B14 2.7(2) . . . . ?
B12 B17 B18 B19 67.03(19) . . . . ?
B12 B17 B18 B20 102.77(18) . . . . ?
B12 B17 B20 B15 -0.1(2) . . . . ?
B12 B17 B20 B16 35.90(15) . . . . ?
B12 B17 B20 B18 -99.37(17) . . . . ?
B12 B17 B20 B19 -63.5(2) . . . . ?
B13 C3 B11 C4 93.93(15) . . . . ?
B13 C3 B11 B12 -41.88(15) . . . . ?
B13 C3 B11 B15 55.5(2) . . . . ?
B13 C3 B11 B16 -6.5(2) . . . . ?
B13 C3 B12 B11 137.07(15) . . . . ?
B13 C3 B12 B16 100.39(17) . . . . ?
B13 C3 B12 B17 36.79(15) . . . . ?
B13 C3 B14 C4 -136.03(14) . . . . ?
B13 C3 B14 B18 -35.30(15) . . . . ?
B13 C3 B14 B19 -96.90(17) . . . . ?
B13 B12 B16 B11 97.60(17) . . . . ?
B13 B12 B16 B15 61.9(2) . . . . ?
B13 B12 B16 B17 -38.25(15) . . . . ?
B13 B12 B16 B20 -2.8(2) . . . . ?
B13 B12 B17 B16 137.46(16) . . . . ?
B13 B12 B17 B18 36.96(15) . . . . ?
B13 B12 B17 B20 101.34(17) . . . . ?
B13 B14 B18 B17 -39.90(15) . . . . ?
B13 B14 B18 B19 -140.70(17) . . . . ?
B13 B14 B18 B20 -101.71(17) . . . . ?
B13 B14 B19 C4 -105.92(16) . . . . ?
B13 B14 B19 B15 -68.92(19) . . . . ?
B13 B14 B19 B18 34.49(15) . . . . ?
B13 B14 B19 B20 -5.3(2) . . . . ?
B13 B17 B18 B14 40.02(15) . . . . ?
B13 B17 B18 B19 104.36(17) . . . . ?
B13 B17 B18 B20 140.09(17) . . . . ?
B13 B17 B20 B15 63.6(2) . . . . ?
B13 B17 B20 B16 99.68(17) . . . . ?
B13 B17 B20 B18 -35.60(15) . . . . ?
B13 B17 B20 B19 0.2(2) . . . . ?
B13 B18 B19 C4 -0.4(2) . . . . ?
B13 B18 B19 B14 -36.23(15) . . . . ?
B13 B18 B19 B15 61.3(2) . . . . ?
B13 B18 B19 B20 99.68(18) . . . . ?
B13 B18 B20 B15 -66.4(2) . . . . ?
B13 B18 B20 B16 -3.8(2) . . . . ?
B13 B18 B20 B17 36.03(16) . . . . ?
B13 B18 B20 B19 -103.79(17) . . . . ?
B14 C3 B11 C4 26.59(14) . . . . ?
B14 C3 B11 B12 -109.22(16) . . . . ?
B14 C3 B11 B15 -11.8(2) . . . . ?
B14 C3 B11 B16 -73.88(17) . . . . ?
B14 C3 B12 B11 95.16(17) . . . . ?
B14 C3 B12 B13 -41.91(15) . . . . ?
B14 C3 B12 B16 58.5(2) . . . . ?
B14 C3 B12 B17 -5.1(2) . . . . ?
B14 C3 B13 B12 136.87(15) . . . . ?
B14 C3 B13 B17 100.55(15) . . . . ?
B14 C3 B13 B18 36.90(15) . . . . ?
B14 C4 B11 C3 -26.15(13) . . . . ?
B14 C4 B11 B12 12.82(19) . . . . ?
B14 C4 B11 B15 109.80(16) . . . . ?
B14 C4 B11 B16 74.77(17) . . . . ?
B14 C4 B15 B11 -93.43(16) . . . . ?
B14 C4 B15 B16 -56.7(2) . . . . ?
B14 C4 B15 B19 42.01(15) . . . . ?
B14 C4 B15 B20 6.6(2) . . . . ?
B14 C4 B19 B15 -136.77(16) . . . . ?
B14 C4 B19 B18 -35.99(15) . . . . ?
B14 C4 B19 B20 -100.77(17) . . . . ?
B14 B13 B17 B12 98.09(16) . . . . ?
B14 B13 B17 B16 60.33(19) . . . . ?
B14 B13 B17 B18 -39.86(15) . . . . ?
B14 B13 B17 B20 -3.5(2) . . . . ?
B14 B13 B18 B17 135.31(17) . . . . ?
B14 B13 B18 B19 36.34(15) . . . . ?
B14 B13 B18 B20 100.03(18) . . . . ?
B14 B18 B19 C4 35.85(15) . . . . ?
B14 B18 B19 B15 97.48(16) . . . . ?
B14 B18 B19 B20 135.91(16) . . . . ?
B14 B18 B20 B15 -2.2(2) . . . . ?
B14 B18 B20 B16 60.3(2) . . . . ?
B14 B18 B20 B17 100.20(17) . . . . ?
B14 B18 B20 B19 -39.62(15) . . . . ?
B14 B19 B20 B15 -98.20(17) . . . . ?
B14 B19 B20 B16 -60.7(2) . . . . ?
B14 B19 B20 B17 3.2(2) . . . . ?
B14 B19 B20 B18 39.45(15) . . . . ?
B15 C4 B11 C3 -135.95(16) . . . . ?
B15 C4 B11 B12 -96.98(18) . . . . ?
B15 C4 B11 B16 -35.03(16) . . . . ?
B15 C4 B14 C3 92.81(16) . . . . ?
B15 C4 B14 B13 53.94(19) . . . . ?
B15 C4 B14 B18 -7.9(2) . . . . ?
B15 C4 B14 B19 -42.12(15) . . . . ?
B15 C4 B19 B14 136.77(16) . . . . ?
B15 C4 B19 B18 100.79(18) . . . . ?
B15 C4 B19 B20 36.00(16) . . . . ?
B15 B11 B12 C3 -104.95(16) . . . . ?
B15 B11 B12 B13 -68.21(18) . . . . ?
B15 B11 B12 B16 34.31(15) . . . . ?
B15 B11 B12 B17 -5.0(2) . . . . ?
B15 B11 B16 B12 -141.18(17) . . . . ?
B15 B11 B16 B17 -102.04(18) . . . . ?
B15 B11 B16 B20 -39.72(16) . . . . ?
B15 B16 B17 B12 -103.65(17) . . . . ?
B15 B16 B17 B13 -65.84(19) . . . . ?
B15 B16 B17 B18 -3.6(2) . . . . ?
B15 B16 B17 B20 36.48(15) . . . . ?
B15 B16 B20 B17 -139.71(16) . . . . ?
B15 B16 B20 B18 -99.89(17) . . . . ?
B15 B16 B20 B19 -37.56(15) . . . . ?
B15 B19 B20 B16 37.47(15) . . . . ?
B15 B19 B20 B17 101.35(18) . . . . ?
B15 B19 B20 B18 137.66(16) . . . . ?
B16 B11 B12 C3 -139.26(16) . . . . ?
B16 B11 B12 B13 -102.52(16) . . . . ?
B16 B11 B12 B17 -39.29(15) . . . . ?
B16 B11 B15 C4 139.56(17) . . . . ?
B16 B11 B15 B19 101.45(18) . . . . ?
B16 B11 B15 B20 39.17(15) . . . . ?
B16 B12 B13 C3 -100.66(17) . . . . ?
B16 B12 B13 B14 -63.00(18) . . . . ?
B16 B12 B13 B17 38.18(15) . . . . ?
B16 B12 B13 B18 0.4(2) . . . . ?
B16 B12 B17 B13 -137.46(16) . . . . ?
B16 B12 B17 B18 -100.50(18) . . . . ?
B16 B12 B17 B20 -36.12(16) . . . . ?
B16 B15 B19 C4 102.38(17) . . . . ?
B16 B15 B19 B14 64.35(19) . . . . ?
B16 B15 B19 B18 0.9(2) . . . . ?
B16 B15 B19 B20 -37.70(15) . . . . ?
B16 B15 B20 B17 36.48(15) . . . . ?
B16 B15 B20 B18 100.28(17) . . . . ?
B16 B15 B20 B19 137.53(16) . . . . ?
B16 B17 B18 B13 -100.25(17) . . . . ?
B16 B17 B18 B14 -60.23(19) . . . . ?
B16 B17 B18 B19 4.1(2) . . . . ?
B16 B17 B18 B20 39.84(15) . . . . ?
B16 B17 B20 B15 -36.05(15) . . . . ?
B16 B17 B20 B18 -135.27(16) . . . . ?
B16 B17 B20 B19 -99.45(18) . . . . ?
B17 B12 B13 C3 -138.83(16) . . . . ?
B17 B12 B13 B14 -101.18(16) . . . . ?
B17 B12 B13 B18 -37.74(15) . . . . ?
B17 B12 B16 B11 135.85(16) . . . . ?
B17 B12 B16 B15 100.11(19) . . . . ?
B17 B12 B16 B20 35.42(16) . . . . ?
B17 B13 B14 C3 -99.37(16) . . . . ?
B17 B13 B14 C4 -54.36(19) . . . . ?
B17 B13 B14 B18 39.80(15) . . . . ?
B17 B13 B14 B19 5.4(2) . . . . ?
B17 B13 B18 B14 -135.31(17) . . . . ?
B17 B13 B18 B19 -98.97(18) . . . . ?
B17 B13 B18 B20 -35.28(16) . . . . ?
B17 B16 B20 B15 139.71(16) . . . . ?
B17 B16 B20 B18 39.83(15) . . . . ?
B17 B16 B20 B19 102.16(18) . . . . ?
B17 B18 B19 C4 -64.74(19) . . . . ?
B17 B18 B19 B14 -100.59(16) . . . . ?
B17 B18 B19 B15 -3.1(2) . . . . ?
B17 B18 B19 B20 35.32(15) . . . . ?
B17 B18 B20 B15 -102.39(17) . . . . ?
B17 B18 B20 B16 -39.87(15) . . . . ?
B17 B18 B20 B19 -139.82(17) . . . . ?
B18 B13 B14 C3 -139.17(17) . . . . ?
B18 B13 B14 C4 -94.16(16) . . . . ?
B18 B13 B14 B19 -34.44(15) . . . . ?
B18 B13 B17 B12 137.95(17) . . . . ?
B18 B13 B17 B16 100.19(18) . . . . ?
B18 B13 B17 B20 36.34(16) . . . . ?
B18 B14 B19 C4 -140.41(16) . . . . ?
B18 B14 B19 B15 -103.40(17) . . . . ?
B18 B14 B19 B20 -39.76(16) . . . . ?
B18 B17 B20 B15 99.22(17) . . . . ?
B18 B17 B20 B16 135.27(16) . . . . ?
B18 B17 B20 B19 35.83(16) . . . . ?
B18 B19 B20 B15 -137.66(16) . . . . ?
B18 B19 B20 B16 -100.19(17) . . . . ?
B18 B19 B20 B17 -36.30(16) . . . . ?
B19 C4 B11 C3 -92.93(16) . . . . ?
B19 C4 B11 B12 -54.0(2) . . . . ?
B19 C4 B11 B15 43.03(16) . . . . ?
B19 C4 B11 B16 8.0(2) . . . . ?
B19 C4 B14 C3 134.93(15) . . . . ?
B19 C4 B14 B13 96.06(16) . . . . ?
B19 C4 B14 B18 34.24(14) . . . . ?
B19 C4 B15 B11 -135.45(17) . . . . ?
B19 C4 B15 B16 -98.74(19) . . . . ?
B19 C4 B15 B20 -35.39(15) . . . . ?
B19 B14 B18 B13 140.70(17) . . . . ?
B19 B14 B18 B17 100.80(18) . . . . ?
B19 B14 B18 B20 38.99(15) . . . . ?
B19 B15 B16 B11 -98.10(17) . . . . ?
B19 B15 B16 B12 -62.3(2) . . . . ?
B19 B15 B16 B17 1.7(2) . . . . ?
B19 B15 B16 B20 37.57(15) . . . . ?
B19 B15 B20 B16 -137.53(16) . . . . ?
B19 B15 B20 B17 -101.05(17) . . . . ?
B19 B15 B20 B18 -37.25(14) . . . . ?
B19 B18 B20 B15 37.43(15) . . . . ?
B19 B18 B20 B16 99.96(18) . . . . ?
B19 B18 B20 B17 139.82(17) . . . . ?
B20 B15 B16 B11 -135.67(17) . . . . ?
B20 B15 B16 B12 -99.87(18) . . . . ?
B20 B15 B16 B17 -35.86(15) . . . . ?
B20 B15 B19 C4 140.07(16) . . . . ?
B20 B15 B19 B14 102.05(17) . . . . ?
B20 B15 B19 B18 38.58(15) . . . . ?
B20 B16 B17 B12 -140.13(17) . . . . ?
B20 B16 B17 B13 -102.32(17) . . . . ?
B20 B16 B17 B18 -40.09(15) . . . . ?
B20 B17 B18 B13 -140.09(17) . . . . ?
B20 B17 B18 B14 -100.07(18) . . . . ?
B20 B17 B18 B19 -35.73(15) . . . . ?
B20 B18 B19 C4 -100.06(17) . . . . ?
B20 B18 B19 B14 -135.91(16) . . . . ?
B20 B18 B19 B15 -38.43(15) . . . . ?
C41 C42 C43 C44 -0.6(4) . . . . ?
C42 C41 C46 C45 0.8(3) . . . . ?
C42 C41 B21 C51 -55.9(3) . . . . ?
C42 C41 B21 C61 -172.7(2) . . . . ?
C42 C41 B21 C71 66.3(3) . . . . ?
C42 C43 C44 C45 1.3(4) . . . . ?
C43 C44 C45 C46 -1.0(4) . . . . ?
C44 C45 C46 C41 0.0(3) . . . . ?
C46 C41 C42 C43 -0.5(3) . . . . ?
C46 C41 B21 C51 120.6(2) . . . . ?
C46 C41 B21 C61 3.8(3) . . . . ?
C46 C41 B21 C71 -117.1(2) . . . . ?
C51 C52 C53 C54 0.5(3) . . . . ?
C52 C51 C56 C55 -0.8(3) . . . . ?
C52 C51 B21 C41 173.58(17) . . . . ?
C52 C51 B21 C61 -68.6(2) . . . . ?
C52 C51 B21 C71 50.6(2) . . . . ?
C52 C53 C54 C55 -0.6(3) . . . . ?
C53 C54 C55 C56 -0.1(3) . . . . ?
C54 C55 C56 C51 0.8(3) . . . . ?
C56 C51 C52 C53 0.1(3) . . . . ?
C56 C51 B21 C41 -11.5(2) . . . . ?
C56 C51 B21 C61 106.3(2) . . . . ?
C56 C51 B21 C71 -134.5(2) . . . . ?
C61 C62 C63 C64 0.4(4) . . . . ?
C62 C61 C66 C65 1.4(3) . . . . ?
C62 C61 B21 C41 -91.7(2) . . . . ?
C62 C61 B21 C51 150.7(2) . . . . ?
C62 C61 B21 C71 30.7(3) . . . . ?
C62 C63 C64 C65 0.0(4) . . . . ?
C63 C64 C65 C66 0.3(3) . . . . ?
C64 C65 C66 C61 -1.1(3) . . . . ?
C66 C61 C62 C63 -1.1(3) . . . . ?
C66 C61 B21 C41 83.3(2) . . . . ?
C66 C61 B21 C51 -34.3(3) . . . . ?
C66 C61 B21 C71 -154.33(18) . . . . ?
C71 C72 C73 C74 -1.0(4) . . . . ?
C72 C71 C76 C75 -1.4(4) . . . . ?
C72 C71 B21 C41 -17.4(3) . . . . ?
C72 C71 B21 C51 103.8(2) . . . . ?
C72 C71 B21 C61 -138.1(2) . . . . ?
C72 C73 C74 C75 0.0(4) . . . . ?
C73 C74 C75 C76 0.3(4) . . . . ?
C74 C75 C76 C71 0.4(4) . . . . ?
C76 C71 C72 C73 1.6(3) . . . . ?
C76 C71 B21 C41 161.1(2) . . . . ?
C76 C71 B21 C51 -77.7(2) . . . . ?
C76 C71 B21 C61 40.4(3) . . . . ?
B21 C41 C42 C43 176.4(2) . . . . ?
B21 C41 C46 C45 -176.01(19) . . . . ?
B21 C51 C52 C53 175.45(18) . . . . ?
B21 C51 C56 C55 -176.02(19) . . . . ?
B21 C61 C62 C63 174.3(2) . . . . ?
B21 C61 C66 C65 -174.08(19) . . . . ?
B21 C71 C72 C73 -179.7(2) . . . . ?
B21 C71 C76 C75 180.0(2) . . . . ?
